data_7153675
loop_
_publ_author_name
'Zhang, Ben'
'Zavalij, Peter Y.'
'Isaacs, Lyle'

_publ_section_title
;
 Acyclic CB[n]-type molecular containers: effect of solubilizing group on
 their function as solubilizing excipients.
;
_journal_issue 15
_journal_name_full 'Organic &amp; biomolecular chemistry'
_journal_page_first 2413
_journal_page_last 2422
_journal_paper_doi 10.1039/c3ob42603c
_journal_volume 12
_journal_year 2014
_chemical_formula_moiety '2(C50 H60 N16 O16), 17.5(H2 O)'
_chemical_formula_sum 'C100 H155 N32 O49.5'
_chemical_formula_weight 2597.55
_chemical_name_common 'Tetra hydroxyl CB'
_chemical_name_systematic
;
Tetra hydroxyl CB
;
_space_group_crystal_system monoclinic
_space_group_IT_number 14
_space_group_name_Hall '-P 2yn'
_space_group_name_H-M_alt 'P 1 21/n 1'
_symmetry_cell_setting monoclinic
_symmetry_space_group_name_Hall '-P 2yn'
_symmetry_space_group_name_H-M 'P 1 21/n 1'
_atom_sites_solution_hydrogens mixed
_audit_creation_method 'SHELXL-97 & ZCIF'
_cell_angle_alpha 90
_cell_angle_beta 99.2288(16)
_cell_angle_gamma 90
_cell_formula_units_Z 4
_cell_length_a 29.339(3)
_cell_length_b 13.8631(13)
_cell_length_c 29.715(3)
_cell_measurement_reflns_used 34143
_cell_measurement_temperature 150(2)
_cell_measurement_theta_max 28.1
_cell_measurement_theta_min 2.2
_cell_volume 11930(2)
_computing_cell_refinement Apex2
_computing_data_collection 'Apex2 (Bruker, 2010)'
_computing_data_reduction Apex2
_computing_molecular_graphics 'XSHEL (Bruker, 2004)'
_computing_publication_material SHELXL-97
_computing_structure_refinement 'SHELXL-2012 (Sheldrick, 2012)'
_diffrn_ambient_temperature 150(2)
_diffrn_detector 'CCD area detector'
_diffrn_detector_area_resol_mean 8.333
_diffrn_detector_type 'Bruker Smart Apex II'
_diffrn_measured_fraction_theta_full 0.999
_diffrn_measured_fraction_theta_max 1.000
_diffrn_measurement_device_type 'three-circle diffractometer'
_diffrn_measurement_method '\f and \w scans'
_diffrn_measurement_specimen_support 'MiTeGen loop'
_diffrn_orient_matrix_type standard
_diffrn_orient_matrix_UB_11 0.0076434
_diffrn_orient_matrix_UB_12 0.0106464
_diffrn_orient_matrix_UB_13 -0.0312323
_diffrn_orient_matrix_UB_21 -0.0194645
_diffrn_orient_matrix_UB_22 0.0595795
_diffrn_orient_matrix_UB_23 -0.0031905
_diffrn_orient_matrix_UB_31 0.0274799
_diffrn_orient_matrix_UB_32 0.0392491
_diffrn_orient_matrix_UB_33 0.0132990
_diffrn_radiation_type MoK\a
_diffrn_radiation_wavelength 0.71073
_diffrn_reflns_av_R_equivalents 0.0315
_diffrn_reflns_Laue_measured_fraction_full 0.999
_diffrn_reflns_Laue_measured_fraction_max 1.000
_diffrn_reflns_limit_h_max 34
_diffrn_reflns_limit_h_min -34
_diffrn_reflns_limit_k_max 16
_diffrn_reflns_limit_k_min -16
_diffrn_reflns_limit_l_max 35
_diffrn_reflns_limit_l_min -35
_diffrn_reflns_number 116519
_diffrn_reflns_point_group_measured_fraction_full 0.999
_diffrn_reflns_point_group_measured_fraction_max 1.000
_diffrn_reflns_theta_full 25.000
_diffrn_reflns_theta_max 25.000
_diffrn_reflns_theta_min 2.066
_diffrn_standards_decay_% 0
_exptl_absorpt_coefficient_mu 0.117
_exptl_absorpt_correction_T_max 0.976
_exptl_absorpt_correction_T_min 0.876
_exptl_absorpt_correction_type multi-scan
_exptl_absorpt_process_details 'SADABS (Sheldrick, 2008)'
_exptl_crystal_colour colourless
_exptl_crystal_density_diffrn 1.446
_exptl_crystal_density_method 'not measured'
_exptl_crystal_description prism
_exptl_crystal_F_000 5500
_exptl_crystal_size_max 0.42
_exptl_crystal_size_mid 0.30
_exptl_crystal_size_min 0.21
_refine_diff_density_max 0.798
_refine_diff_density_min -0.471
_refine_diff_density_rms 0.057
_refine_ls_extinction_coef 0.00024(3)
_refine_ls_extinction_expression Fc^*^=kFc[1+0.001xFc^2^\l^3^/sin(2\q)]^-1/4^
_refine_ls_extinction_method SHELXL
_refine_ls_goodness_of_fit_ref 1.005
_refine_ls_hydrogen_treatment mixed
_refine_ls_matrix_type full
_refine_ls_number_parameters 1867
_refine_ls_number_reflns 21005
_refine_ls_number_restraints 440
_refine_ls_restrained_S_all 1.014
_refine_ls_R_factor_all 0.0735
_refine_ls_R_factor_gt 0.0587
_refine_ls_shift/su_max 0.001
_refine_ls_shift/su_mean 0.000
_refine_ls_structure_factor_coef Fsqd
_refine_ls_weighting_details
;
 w=1/[\s^2^(Fo^2^)+(0.0100P)^2^+26.5000P]
 where P=(Fo^2^+2Fc^2^)/3
;
_refine_ls_weighting_scheme calc
_refine_ls_wR_factor_gt 0.1158
_refine_ls_wR_factor_ref 0.1208
_reflns_Friedel_coverage 0.000
_reflns_number_gt 16835
_reflns_number_total 21005
_reflns_threshold_expression 'I > 2\s(I)'
_cod_data_source_file c3ob42603c2.cif
_cod_data_source_block 2316
_cod_depositor_comments
;
The following automatic conversions were performed:

'_symmetry_cell_setting' value 'Monoclinic' changed to 'monoclinic'
according to
/usr/data/users/saulius/crontab/automatic-downloads/current/RSC/lib/dictionaries/cif_core.dic
dictionary named 'cif_core.dic' version 2.4.2 from 2011-04-26.

Automatic conversion script
Id: cif_fix_values 2281 2013-09-26 08:29:07Z andrius 
;
_cod_original_sg_symbol_H-M P2(1)/n
_cod_original_formula_sum 'C100 H155 N32 O49.50'
_cod_database_code 7153675
_shelx_space_group_comment
;
The symmetry employed for this shelxl refinement is uniquely defined
by the following loop, which should always be used as a source of
symmetry information in preference to the above space-group names.
They are only intended as comments.
;
_shelx_estimated_absorpt_t_min 0.953
_shelx_estimated_absorpt_t_max 0.976
_diffrn_reflns_sigmai/neti 0.0219
_shelxl_version_number 2012-4

loop_
_space_group_symop_operation_xyz
'x, y, z'
'-x+1/2, y+1/2, -z+1/2'
'-x, -y, -z'
'x-1/2, -y-1/2, z-1/2'

loop_
_atom_site_label
_atom_site_type_symbol
_atom_site_fract_x
_atom_site_fract_y
_atom_site_fract_z
_atom_site_U_iso_or_equiv
_atom_site_adp_type
_atom_site_occupancy
_atom_site_site_symmetry_order
_atom_site_calc_flag
_atom_site_refinement_flags
_atom_site_disorder_assembly
_atom_site_disorder_group
O1A O 0.16952(11) 0.8442(2) 0.84082(10) 0.0569(8) Uani 0.821(4) 1 d PDU A 1
H1A H 0.1704 0.7917 0.8269 0.085 Uiso 0.821(4) 1 calc PRD A 1
C2A C 0.13112(17) 0.9017(3) 0.81842(18) 0.0492(11) Uani 0.821(4) 1 d PDU A 1
H2A1 H 0.1413 0.9400 0.7937 0.059 Uiso 0.821(4) 1 calc PRD A 1
H2A2 H 0.1214 0.9473 0.8407 0.059 Uiso 0.821(4) 1 calc PRD A 1
C3A C 0.09003(16) 0.8392(3) 0.79839(16) 0.0499(11) Uani 0.821(4) 1 d PD A 1
H3A1 H 0.0800 0.7985 0.8224 0.060 Uiso 0.821(4) 1 calc PRD A 1
H3A2 H 0.0638 0.8800 0.7846 0.060 Uiso 0.821(4) 1 calc PRD A 1
O4A O 0.10556(7) 0.78086(14) 0.76458(8) 0.0439(5) Uani 0.821(4) 1 d PD A 1
O1C O 0.1285(6) 0.9500(10) 0.8219(6) 0.068(5) Uani 0.179(4) 1 d PDU A 2
H1C H 0.1153 0.9413 0.8447 0.101 Uiso 0.179(4) 1 calc PRD A 2
C2C C 0.0948(6) 0.9457(9) 0.7809(5) 0.0492(11) Uani 0.179(4) 1 d PDU A 2
H2C1 H 0.1103 0.9592 0.7544 0.059 Uiso 0.179(4) 1 calc PRD A 2
H2C2 H 0.0714 0.9965 0.7822 0.059 Uiso 0.179(4) 1 calc PRD A 2
C3C C 0.0708(5) 0.8482(9) 0.7743(8) 0.0499(11) Uani 0.179(4) 1 d PD A 2
H3C1 H 0.0588 0.8289 0.8022 0.060 Uiso 0.179(4) 1 calc PRD A 2
H3C2 H 0.0448 0.8508 0.7486 0.060 Uiso 0.179(4) 1 calc PRD A 2
O4C O 0.10556(7) 0.78086(14) 0.76458(8) 0.0439(5) Uani 0.179(4) 1 d PD A 2
C5A C 0.08401(10) 0.6948(2) 0.75122(11) 0.0384(7) Uani 1 1 d D . .
C6A C 0.03935(11) 0.6721(2) 0.75705(12) 0.0479(8) Uani 1 1 d D A .
H6A H 0.0222 0.7160 0.7723 0.057 Uiso 1 1 calc RD . .
C7A C 0.01953(11) 0.5854(2) 0.74068(12) 0.0492(8) Uani 1 1 d D . .
H7A H -0.0112 0.5705 0.7446 0.059 Uiso 1 1 calc RD A .
C8A C 0.04430(10) 0.5208(2) 0.71879(11) 0.0407(7) Uani 1 1 d D A .
O9A O 0.02707(7) 0.43439(16) 0.70019(8) 0.0489(6) Uani 1 1 d D . .
C10A C -0.01427(12) 0.3972(3) 0.71342(15) 0.0617(10) Uani 1 1 d D A .
H10A H -0.0416 0.4296 0.6959 0.074 Uiso 1 1 calc RD . .
H10B H -0.0142 0.4092 0.7463 0.074 Uiso 1 1 calc RD . .
C11A C -0.01630(15) 0.2902(3) 0.70390(14) 0.0693(11) Uani 1 1 d D . .
H11A H 0.0141 0.2615 0.7158 0.083 Uiso 1 1 calc RD A .
H11B H -0.0393 0.2606 0.7207 0.083 Uiso 1 1 calc RD . .
O12A O -0.02813(9) 0.26670(18) 0.65667(9) 0.0635(7) Uani 1 1 d D A .
H12A H -0.0566 0.2558 0.6505 0.095 Uiso 1 1 calc RD . .
C13A C 0.15790(9) 0.6569(2) 0.72196(10) 0.0354(6) Uani 1 1 d D . .
H13A H 0.1589 0.6570 0.6888 0.043 Uiso 1 1 calc RD A .
H13B H 0.1648 0.7232 0.7334 0.043 Uiso 1 1 calc RD . .
C14A C 0.10944(9) 0.6302(2) 0.72926(10) 0.0336(6) Uani 1 1 d D A .
C15A C 0.08967(10) 0.5424(2) 0.71333(10) 0.0350(6) Uani 1 1 d D . .
C16A C 0.11645(10) 0.4701(2) 0.69016(10) 0.0378(7) Uani 1 1 d D A .
H16A H 0.0968 0.4128 0.6817 0.045 Uiso 1 1 calc RD . .
H16B H 0.1240 0.4988 0.6617 0.045 Uiso 1 1 calc RD . .
O17A O 0.19671(8) 0.65562(15) 0.81658(8) 0.0486(6) Uani 1 1 d D A .
C18A C 0.20338(9) 0.5895(2) 0.79121(11) 0.0362(7) Uani 1 1 d D . .
N19A N 0.19413(8) 0.59161(16) 0.74464(8) 0.0323(5) Uani 1 1 d D A .
C20A C 0.20150(9) 0.49751(19) 0.72535(10) 0.0325(6) Uani 1 1 d D . .
C21A C 0.22175(11) 0.5038(2) 0.68152(11) 0.0422(7) Uani 1 1 d D A .
H21A H 0.2000 0.5375 0.6583 0.063 Uiso 1 1 calc RD . .
H21B H 0.2273 0.4387 0.6708 0.063 Uiso 1 1 calc RD . .
H21C H 0.2510 0.5394 0.6872 0.063 Uiso 1 1 calc RD . .
N22A N 0.15917(8) 0.43945(16) 0.71876(8) 0.0332(5) Uani 1 1 d D A .
C23A C 0.16534(10) 0.3519(2) 0.73885(9) 0.0328(6) Uani 1 1 d D . .
O24A O 0.13755(7) 0.28489(15) 0.73426(7) 0.0424(5) Uani 1 1 d D A .
C25A C 0.24863(10) 0.4929(2) 0.85092(10) 0.0382(7) Uani 1 1 d D . .
H25A H 0.2819 0.4868 0.8490 0.046 Uiso 1 1 calc RD A .
H25B H 0.2445 0.5529 0.8679 0.046 Uiso 1 1 calc RD . .
N26A N 0.22293(8) 0.50173(16) 0.80500(8) 0.0340(5) Uani 1 1 d D A .
C27A C 0.23148(9) 0.4431(2) 0.76575(10) 0.0328(6) Uani 1 1 d D A .
C28A C 0.28280(10) 0.4359(2) 0.76262(12) 0.0464(8) Uani 1 1 d D . .
H28A H 0.2990 0.4034 0.7898 0.070 Uiso 1 1 calc RD A .
H28B H 0.2955 0.5009 0.7606 0.070 Uiso 1 1 calc RD . .
H28C H 0.2868 0.3990 0.7354 0.070 Uiso 1 1 calc RD . .
N29A N 0.20905(8) 0.34909(16) 0.76393(8) 0.0328(5) Uani 1 1 d D A .
C30A C 0.22702(11) 0.2632(2) 0.78769(10) 0.0371(7) Uani 1 1 d D . .
H30A H 0.2601 0.2573 0.7852 0.044 Uiso 1 1 calc RD A .
H30B H 0.2109 0.2066 0.7723 0.044 Uiso 1 1 calc RD . .
O31A O 0.21488(7) 0.50141(14) 0.93590(8) 0.0441(5) Uani 1 1 d D A .
C32A C 0.22506(9) 0.4249(2) 0.91992(10) 0.0348(7) Uani 1 1 d D . .
N33A N 0.23497(8) 0.41180(16) 0.87633(8) 0.0349(5) Uani 1 1 d D A .
C34A C 0.25187(9) 0.31517(19) 0.87007(10) 0.0328(6) Uani 1 1 d D . .
H34A H 0.2847 0.3157 0.8648 0.039 Uiso 1 1 calc RD A .
N35A N 0.22250(8) 0.25995(16) 0.83549(8) 0.0327(5) Uani 1 1 d D A .
C36A C 0.20247(9) 0.18259(19) 0.85383(10) 0.0312(6) Uani 1 1 d D . .
O37A O 0.17890(7) 0.12026(13) 0.83213(7) 0.0389(5) Uani 1 1 d D A .
C38A C 0.23300(10) 0.3315(2) 0.99122(10) 0.0385(7) Uani 1 1 d D . .
H38A H 0.2634 0.3033 1.0038 0.046 Uiso 1 1 calc RD A .
H38B H 0.2319 0.3975 1.0038 0.046 Uiso 1 1 calc RD . .
N39A N 0.22919(8) 0.33774(16) 0.94200(8) 0.0349(5) Uani 1 1 d D A .
C40A C 0.24665(9) 0.26332(19) 0.91511(10) 0.0323(6) Uani 1 1 d D A .
H40A H 0.2769 0.2375 0.9308 0.039 Uiso 1 1 calc RD . .
N41A N 0.21448(8) 0.18616(16) 0.90021(8) 0.0324(5) Uani 1 1 d D A .
C42A C 0.20831(10) 0.10437(19) 0.92913(10) 0.0341(6) Uani 1 1 d D . .
H42A H 0.1944 0.0505 0.9098 0.041 Uiso 1 1 calc RD A .
H42B H 0.2389 0.0828 0.9448 0.041 Uiso 1 1 calc RD . .
O43A O 0.16897(7) 0.39421(13) 1.04839(7) 0.0382(5) Uani 1 1 d D A .
C44A C 0.17074(9) 0.31022(19) 1.03681(9) 0.0301(6) Uani 1 1 d D . .
N45A N 0.19710(8) 0.27418(16) 1.00632(8) 0.0328(5) Uani 1 1 d D A .
C46A C 0.19811(9) 0.16970(19) 1.00626(9) 0.0304(6) Uani 1 1 d D . .
H46A H 0.2296 0.1444 1.0184 0.036 Uiso 1 1 calc RD A .
N47A N 0.17951(8) 0.12593(15) 0.96273(7) 0.0300(5) Uani 1 1 d D A .
C48A C 0.14093(9) 0.07231(19) 0.96582(9) 0.0315(6) Uani 1 1 d D . .
O49A O 0.12102(7) 0.01913(14) 0.93580(7) 0.0389(5) Uani 1 1 d D A .
C50A C 0.12784(9) 0.2451(2) 1.09384(9) 0.0303(6) Uani 1 1 d D . .
H50A H 0.1345 0.3111 1.1059 0.036 Uiso 1 1 calc RD A .
H50B H 0.1438 0.1992 1.1166 0.036 Uiso 1 1 calc RD . .
N51A N 0.14663(7) 0.23485(15) 1.05202(7) 0.0287(5) Uani 1 1 d D A .
C52A C 0.16276(9) 0.14242(18) 1.03757(9) 0.0288(6) Uani 1 1 d D A .
H52A H 0.1772 0.1027 1.0642 0.035 Uiso 1 1 calc RD . .
N53A N 0.12819(8) 0.08792(16) 1.00725(8) 0.0310(5) Uani 1 1 d D A .
C54A C 0.09230(9) 0.03337(19) 1.02368(10) 0.0318(6) Uani 1 1 d D . .
H54A H 0.0778 -0.0102 0.9991 0.038 Uiso 1 1 calc RD A .
H54B H 0.1065 -0.0073 1.0495 0.038 Uiso 1 1 calc RD . .
O55A O 0.05831(6) 0.38214(13) 1.10895(6) 0.0331(4) Uani 1 1 d D A .
C56A C 0.04875(9) 0.29709(18) 1.10044(9) 0.0284(6) Uani 1 1 d D . .
N57A N 0.07849(7) 0.22816(15) 1.08890(7) 0.0274(5) Uani 1 1 d D A .
C58A C 0.05729(9) 0.13164(18) 1.08380(9) 0.0274(6) Uani 1 1 d D . .
C59A C 0.07762(10) 0.06257(19) 1.12127(10) 0.0337(6) Uani 1 1 d D A .
H59A H 0.0627 -0.0006 1.1160 0.051 Uiso 1 1 calc RD . .
H59B H 0.0724 0.0878 1.1508 0.051 Uiso 1 1 calc RD . .
H59C H 0.1109 0.0558 1.1212 0.051 Uiso 1 1 calc RD . .
N60A N 0.05686(7) 0.09172(15) 1.03835(7) 0.0289(5) Uani 1 1 d D A .
C61A C 0.01769(9) 0.11734(18) 1.00906(9) 0.0304(6) Uani 1 1 d D . .
O62A O 0.01020(7) 0.09966(14) 0.96800(6) 0.0375(5) Uani 1 1 d D A .
C63A C -0.03529(10) 0.3116(2) 1.10177(11) 0.0420(8) Uani 1 1 d D . .
H63A H -0.0600 0.2671 1.1079 0.050 Uiso 1 1 calc RD A 1
H63B H -0.0298 0.3574 1.1276 0.050 Uiso 1 1 calc RD A 1
N64A N 0.00702(7) 0.25402(16) 1.10284(8) 0.0320(5) Uani 1 1 d D A .
C65A C 0.00523(9) 0.15835(18) 1.08274(9) 0.0282(6) Uani 1 1 d D A .
C66A C -0.02269(9) 0.0880(2) 1.10629(9) 0.0322(6) Uani 1 1 d D . .
H66A H -0.0110 0.0876 1.1391 0.048 Uiso 1 1 calc RD A .
H66B H -0.0200 0.0232 1.0938 0.048 Uiso 1 1 calc RD . .
H66C H -0.0552 0.1078 1.1012 0.048 Uiso 1 1 calc RD . .
N67A N -0.01115(7) 0.16245(16) 1.03348(7) 0.0301(5) Uani 1 1 d D A .
C68A C -0.05516(9) 0.2048(2) 1.01385(10) 0.0336(6) Uani 1 1 d D . .
H68A H -0.0799 0.1731 1.0275 0.040 Uiso 1 1 calc RD A 1
H68B H -0.0609 0.1910 0.9807 0.040 Uiso 1 1 calc RD A 1
O69A O -0.0485(6) 0.607(3) 1.1890(5) 0.081(3) Uani 0.527(2) 1 d PDU A 1
H69A H -0.0532 0.6629 1.1987 0.122 Uiso 0.527(2) 1 calc PRD A 1
C70A C -0.0912(4) 0.5654(9) 1.1699(3) 0.083(3) Uani 0.527(2) 1 d PDU A 1
H70A H -0.1168 0.6043 1.1784 0.099 Uiso 0.527(2) 1 calc PRD A 1
H70B H -0.0933 0.4997 1.1825 0.099 Uiso 0.527(2) 1 calc PRD A 1
C71A C -0.0964(3) 0.5593(8) 1.1183(3) 0.071(2) Uani 0.527(2) 1 d PDU A 1
H71A H -0.1255 0.5261 1.1056 0.085 Uiso 0.527(2) 1 calc PRD A 1
H71B H -0.0968 0.6247 1.1048 0.085 Uiso 0.527(2) 1 calc PRD A 1
O72A O -0.0568(4) 0.5049(10) 1.1083(3) 0.060(2) Uani 0.527(2) 1 d PDU A 1
C73A C -0.0606(7) 0.4630(8) 1.0657(2) 0.044(2) Uani 0.527(2) 1 d PDU A 1
C74A C -0.0523(6) 0.3635(8) 1.0636(3) 0.029(2) Uani 0.527(2) 1 d PDU A 1
C75A C -0.0584(9) 0.3177(8) 1.0210(3) 0.028(2) Uani 0.527(2) 1 d PDU A 1
C76A C -0.0699(7) 0.3730(8) 0.9821(3) 0.0380(15) Uani 0.527(2) 1 d PDU A 1
O77A O -0.0769(4) 0.3275(10) 0.9395(3) 0.0439(16) Uani 0.527(2) 1 d PDU A 1
C78A C -0.0490(2) 0.3590(5) 0.9070(2) 0.0519(13) Uani 0.527(2) 1 d PDU A 1
H78A H -0.0415 0.4281 0.9124 0.062 Uiso 0.527(2) 1 calc PRD A 1
H78B H -0.0671 0.3531 0.8760 0.062 Uiso 0.527(2) 1 calc PRD A 1
C79A C -0.0053(2) 0.3037(4) 0.9089(3) 0.0572(13) Uani 0.527(2) 1 d PDU A 1
H79A H 0.0139 0.3343 0.8884 0.069 Uiso 0.527(2) 1 calc PRD A 1
H79B H 0.0121 0.3061 0.9403 0.069 Uiso 0.527(2) 1 calc PRD A 1
O80A O -0.01356(14) 0.2033(3) 0.89550(14) 0.0500(8) Uani 0.527(2) 1 d PDU A 1
H80A H -0.0115 0.1686 0.9189 0.075 Uiso 0.527(2) 1 calc PRD A 1
C81A C -0.0757(5) 0.5144(7) 1.0268(3) 0.055(3) Uani 0.527(2) 1 d PDU A 1
H81A H -0.0842 0.5801 1.0289 0.066 Uiso 0.527(2) 1 calc PRD A 1
C82A C -0.0788(7) 0.4717(8) 0.9846(3) 0.050(2) Uani 0.527(2) 1 d PDU A 1
H82A H -0.0869 0.5088 0.9576 0.060 Uiso 0.527(2) 1 calc PRD A 1
O69C O -0.0464(7) 0.611(3) 1.1762(6) 0.081(3) Uani 0.473(2) 1 d PD A 2
H69C H -0.0303 0.6454 1.1615 0.122 Uiso 0.473(2) 1 calc PRD A 2
C70C C -0.0898(5) 0.5935(11) 1.1492(3) 0.083(3) Uani 0.473(2) 1 d PD A 2
H70C H -0.1111 0.6469 1.1535 0.099 Uiso 0.473(2) 1 calc PRD A 2
H70D H -0.1028 0.5332 1.1596 0.099 Uiso 0.473(2) 1 calc PRD A 2
C71C C -0.0864(4) 0.5847(8) 1.0988(3) 0.071(2) Uani 0.473(2) 1 d PD A 2
H71C H -0.1171 0.5691 1.0813 0.085 Uiso 0.473(2) 1 calc PRD A 2
H71D H -0.0760 0.6468 1.0875 0.085 Uiso 0.473(2) 1 calc PRD A 2
O72C O -0.0538(5) 0.5094(12) 1.0925(3) 0.060(2) Uani 0.473(2) 1 d PD A 2
C73C C -0.0582(8) 0.4631(9) 1.0506(3) 0.044(2) Uani 0.473(2) 1 d PD A 2
C74C C -0.0482(7) 0.3641(9) 1.0508(3) 0.029(2) Uani 0.473(2) 1 d PD A 2
C75C C -0.0548(10) 0.3115(9) 1.0100(4) 0.028(2) Uani 0.473(2) 1 d PD A 2
C76C C -0.0688(8) 0.3614(9) 0.9700(3) 0.0380(15) Uani 0.473(2) 1 d PD A 2
O77C O -0.0782(4) 0.3080(11) 0.9295(4) 0.0439(16) Uani 0.473(2) 1 d PD A 2
C78C C -0.0407(3) 0.2967(6) 0.9045(2) 0.0519(13) Uani 0.473(2) 1 d PD A 2
H78C H -0.0173 0.2529 0.9213 0.062 Uiso 0.473(2) 1 calc PRD A 2
H78D H -0.0259 0.3601 0.9016 0.062 Uiso 0.473(2) 1 calc PRD A 2
C79C C -0.0571(2) 0.2568(5) 0.8581(2) 0.0572(13) Uani 0.473(2) 1 d PD A 2
H79C H -0.0301 0.2383 0.8439 0.069 Uiso 0.473(2) 1 calc PRD A 2
H79D H -0.0756 0.1980 0.8608 0.069 Uiso 0.473(2) 1 calc PRD A 2
O80C O -0.08483(16) 0.3263(3) 0.82936(16) 0.0500(8) Uani 0.473(2) 1 d PD A 2
H80C H -0.0934 0.3022 0.8035 0.075 Uiso 0.473(2) 1 calc PRD A 2
C81C C -0.0689(6) 0.5115(8) 1.0101(3) 0.055(3) Uani 0.473(2) 1 d PD A 2
H81C H -0.0723 0.5796 1.0100 0.066 Uiso 0.473(2) 1 calc PRD A 2
C82C C -0.0746(8) 0.4612(9) 0.9693(3) 0.050(2) Uani 0.473(2) 1 d PD A 2
H82C H -0.0824 0.4943 0.9411 0.060 Uiso 0.473(2) 1 calc PRD A 2
O1B O 0.42460(18) 1.3331(3) -0.01730(14) 0.1318(16) Uani 1 1 d D . .
H1B H 0.4390 1.3765 -0.0011 0.198 Uiso 1 1 calc RD . .
C2B C 0.3898(2) 1.2894(5) 0.0072(2) 0.120(2) Uani 1 1 d D . .
H2B1 H 0.3779 1.3389 0.0264 0.144 Uiso 1 1 calc RD . .
H2B2 H 0.3636 1.2652 -0.0150 0.144 Uiso 1 1 calc RD . .
C3B C 0.40977(18) 1.2104(3) 0.03580(18) 0.0872(14) Uani 1 1 d D . .
H3B1 H 0.4388 1.2314 0.0549 0.105 Uiso 1 1 calc RD . .
H3B2 H 0.3881 1.1891 0.0561 0.105 Uiso 1 1 calc RD . .
O4B O 0.41883(9) 1.13212(19) 0.00640(10) 0.0708(8) Uani 1 1 d D . .
C5B C 0.43857(13) 1.0511(3) 0.02861(15) 0.0616(10) Uani 1 1 d D . .
C6B C 0.45643(13) 1.0465(3) 0.07491(15) 0.0658(11) Uani 1 1 d D . .
H6B H 0.4540 1.1013 0.0936 0.079 Uiso 1 1 calc RD . .
C7B C 0.47746(13) 0.9643(3) 0.09400(15) 0.0656(11) Uani 1 1 d D . .
H7B H 0.4896 0.9630 0.1256 0.079 Uiso 1 1 calc RD . .
C8B C 0.48107(12) 0.8839(3) 0.06765(13) 0.0570(10) Uani 1 1 d D . .
O9B O 0.50180(9) 0.7998(2) 0.08354(9) 0.0631(7) Uani 1 1 d D . .
C10B C 0.52958(14) 0.7998(3) 0.12798(13) 0.0732(13) Uani 1 1 d D . .
H10C H 0.5098 0.8088 0.1517 0.088 Uiso 1 1 calc RD . .
H10D H 0.5523 0.8530 0.1305 0.088 Uiso 1 1 calc RD . .
C11B C 0.55362(16) 0.7058(4) 0.13411(16) 0.0830(14) Uani 1 1 d D . .
H11C H 0.5671 0.6966 0.1665 0.100 Uiso 1 1 calc RD . .
H11D H 0.5315 0.6528 0.1250 0.100 Uiso 1 1 calc RD . .
O12B O 0.58873(12) 0.7045(3) 0.10691(12) 0.1024(11) Uani 1 1 d D . .
H12B H 0.5775 0.6886 0.0802 0.154 Uiso 1 1 calc RD . .
C13B C 0.44104(11) 0.9691(3) 0.00085(13) 0.0516(9) Uani 1 1 d D . .
C14B C 0.46177(11) 0.8857(2) 0.02090(12) 0.0495(8) Uani 1 1 d D . .
C15B C 0.42384(11) 0.9740(2) -0.05038(13) 0.0510(9) Uani 1 1 d D . .
H15A H 0.4134 1.0408 -0.0581 0.061 Uiso 1 1 calc RD . .
H15B H 0.4502 0.9606 -0.0665 0.061 Uiso 1 1 calc RD . .
C16B C 0.46273(11) 0.7946(2) -0.00643(12) 0.0487(8) Uani 1 1 d D . .
H16C H 0.4823 0.8048 -0.0302 0.058 Uiso 1 1 calc RD . .
H16D H 0.4768 0.7422 0.0138 0.058 Uiso 1 1 calc RD . .
O17B O 0.32708(7) 1.00523(14) -0.05163(8) 0.0443(5) Uani 1 1 d D . .
C18B C 0.34223(11) 0.9249(2) -0.06006(10) 0.0394(7) Uani 1 1 d D . .
N19B N 0.38583(9) 0.90743(18) -0.06818(9) 0.0426(6) Uani 1 1 d D . .
C20B C 0.39433(11) 0.8039(2) -0.07166(11) 0.0412(7) Uani 1 1 d D . .
C21B C 0.42177(12) 0.7791(2) -0.10944(12) 0.0523(9) Uani 1 1 d D . .
H21D H 0.4501 0.8178 -0.1058 0.078 Uiso 1 1 calc RD . .
H21E H 0.4031 0.7929 -0.1391 0.078 Uiso 1 1 calc RD . .
H21F H 0.4298 0.7104 -0.1077 0.078 Uiso 1 1 calc RD . .
N22B N 0.41659(9) 0.76530(18) -0.02802(9) 0.0422(6) Uani 1 1 d D . .
C23B C 0.39206(10) 0.6941(2) -0.01212(11) 0.0393(7) Uani 1 1 d D . .
O24B O 0.40385(8) 0.64572(16) 0.02219(8) 0.0500(6) Uani 1 1 d D . .
C25B C 0.26760(10) 0.8427(2) -0.06634(10) 0.0380(7) Uani 1 1 d D . .
H25C H 0.2568 0.9105 -0.0683 0.046 Uiso 1 1 calc RD . .
H25D H 0.2531 0.8093 -0.0945 0.046 Uiso 1 1 calc RD . .
N26B N 0.31743(8) 0.84167(17) -0.06436(9) 0.0382(6) Uani 1 1 d D . .
C27B C 0.34455(10) 0.7588(2) -0.07664(10) 0.0380(7) Uani 1 1 d D . .
C28B C 0.32512(12) 0.7204(2) -0.12367(11) 0.0504(8) Uani 1 1 d D . .
H28D H 0.3440 0.6661 -0.1311 0.076 Uiso 1 1 calc RD . .
H28E H 0.3256 0.7717 -0.1463 0.076 Uiso 1 1 calc RD . .
H28F H 0.2933 0.6987 -0.1240 0.076 Uiso 1 1 calc RD . .
N29B N 0.35107(8) 0.68403(16) -0.04180(8) 0.0362(6) Uani 1 1 d D . .
C30B C 0.31852(10) 0.6091(2) -0.03568(10) 0.0369(7) Uani 1 1 d D . .
H30C H 0.3357 0.5532 -0.0208 0.044 Uiso 1 1 calc RD . .
H30D H 0.3029 0.5877 -0.0661 0.044 Uiso 1 1 calc RD . .
O31B O 0.22028(7) 0.93481(13) -0.00120(7) 0.0384(5) Uani 1 1 d D . .
C32B C 0.22568(9) 0.84771(19) -0.00126(10) 0.0327(6) Uani 1 1 d D . .
N33B N 0.25234(8) 0.79770(16) -0.02782(8) 0.0333(5) Uani 1 1 d D . .
C34B C 0.24377(9) 0.69467(19) -0.02699(10) 0.0324(6) Uani 1 1 d D . .
H34B H 0.2287 0.6705 -0.0575 0.039 Uiso 1 1 calc RD . .
N35B N 0.28380(8) 0.63734(16) -0.00887(8) 0.0329(5) Uani 1 1 d D . .
C36B C 0.27772(10) 0.58860(19) 0.02993(10) 0.0329(6) Uani 1 1 d D . .
O37B O 0.30374(7) 0.52669(14) 0.04890(7) 0.0427(5) Uani 1 1 d D . .
C38B C 0.16999(9) 0.8093(2) 0.04936(10) 0.0341(6) Uani 1 1 d D . .
H38C H 0.1611 0.8768 0.0414 0.041 Uiso 1 1 calc RD . .
H38D H 0.1427 0.7682 0.0391 0.041 Uiso 1 1 calc RD . .
N39B N 0.20635(8) 0.78170(15) 0.02453(8) 0.0309(5) Uani 1 1 d D . .
C40B C 0.21168(10) 0.68346(18) 0.00923(9) 0.0314(6) Uani 1 1 d D . .
H40B H 0.1813 0.6545 -0.0042 0.038 Uiso 1 1 calc RD . .
N41B N 0.23769(8) 0.61992(15) 0.04275(8) 0.0329(5) Uani 1 1 d D . .
C42B C 0.21975(10) 0.58161(19) 0.08157(9) 0.0339(6) Uani 1 1 d D . .
H42C H 0.2377 0.5235 0.0927 0.041 Uiso 1 1 calc RD . .
H42D H 0.1873 0.5614 0.0717 0.041 Uiso 1 1 calc RD . .
O43B O 0.18981(6) 0.96504(13) 0.11367(7) 0.0332(4) Uani 1 1 d D . .
C44B C 0.19153(9) 0.88058(19) 0.12596(10) 0.0296(6) Uani 1 1 d D . .
N45B N 0.18146(8) 0.80212(15) 0.09816(8) 0.0312(5) Uani 1 1 d D . .
C46B C 0.18274(9) 0.71265(19) 0.12334(10) 0.0314(6) Uani 1 1 d D . .
H46B H 0.1526 0.6776 0.1165 0.038 Uiso 1 1 calc RD . .
N47B N 0.22134(8) 0.64947(15) 0.11894(8) 0.0304(5) Uani 1 1 d D . .
C48B C 0.24892(9) 0.63352(18) 0.16037(9) 0.0280(6) Uani 1 1 d D . .
O49B O 0.28146(6) 0.57775(13) 0.16776(6) 0.0335(4) Uani 1 1 d D . .
C50B C 0.21221(9) 0.91113(19) 0.20893(9) 0.0314(6) Uani 1 1 d D . .
H50C H 0.1918 0.8946 0.2313 0.038 Uiso 1 1 calc RD . .
H50D H 0.2053 0.9784 0.1989 0.038 Uiso 1 1 calc RD . .
N51B N 0.20169(8) 0.84809(15) 0.17003(8) 0.0311(5) Uani 1 1 d D . .
C52B C 0.19278(9) 0.74541(18) 0.17366(10) 0.0303(6) Uani 1 1 d D . .
H52B H 0.1659 0.7329 0.1898 0.036 Uiso 1 1 calc RD . .
N53B N 0.23257(7) 0.68867(15) 0.19255(8) 0.0289(5) Uani 1 1 d D . .
C54B C 0.24826(9) 0.67739(19) 0.24109(9) 0.0308(6) Uani 1 1 d D . .
H54C H 0.2218 0.6874 0.2575 0.037 Uiso 1 1 calc RD . .
H54D H 0.2595 0.6105 0.2471 0.037 Uiso 1 1 calc RD . .
O55B O 0.29034(7) 0.97575(14) 0.17202(7) 0.0374(5) Uani 1 1 d D . .
C56B C 0.29550(9) 0.93604(19) 0.20966(9) 0.0297(6) Uani 1 1 d D . .
N57B N 0.26007(7) 0.90566(15) 0.23148(7) 0.0289(5) Uani 1 1 d D . .
C58B C 0.27788(9) 0.84546(18) 0.27077(9) 0.0290(6) Uani 1 1 d D . .
C59B C 0.24973(10) 0.8538(2) 0.30928(10) 0.0365(7) Uani 1 1 d D . .
H59D H 0.2457 0.9220 0.3163 0.055 Uiso 1 1 calc RD . .
H59E H 0.2659 0.8208 0.3364 0.055 Uiso 1 1 calc RD . .
H59F H 0.2194 0.8239 0.2999 0.055 Uiso 1 1 calc RD . .
N60B N 0.28468(7) 0.74370(15) 0.25881(7) 0.0280(5) Uani 1 1 d D . .
C61B C 0.32810(9) 0.71204(19) 0.27534(9) 0.0287(6) Uani 1 1 d D . .
O62B O 0.34158(6) 0.62842(13) 0.27539(7) 0.0338(4) Uani 1 1 d D . .
C63B C 0.38089(9) 0.9297(2) 0.22243(10) 0.0329(6) Uani 1 1 d D . .
H63C H 0.4026 0.9600 0.2474 0.039 Uiso 1 1 calc RD . .
H63D H 0.3776 0.9735 0.1958 0.039 Uiso 1 1 calc RD . .
N64B N 0.33606(7) 0.91781(16) 0.23688(7) 0.0298(5) Uani 1 1 d D . .
C65B C 0.32949(9) 0.87926(19) 0.28137(9) 0.0297(6) Uani 1 1 d D . .
C66B C 0.34023(10) 0.9559(2) 0.31813(10) 0.0363(7) Uani 1 1 d D . .
H66D H 0.3325 0.9313 0.3469 0.054 Uiso 1 1 calc RD . .
H66E H 0.3220 1.0139 0.3090 0.054 Uiso 1 1 calc RD . .
H66F H 0.3732 0.9719 0.3222 0.054 Uiso 1 1 calc RD . .
N67B N 0.35482(8) 0.78974(15) 0.29285(7) 0.0290(5) Uani 1 1 d D . .
C68B C 0.40483(9) 0.7834(2) 0.29162(9) 0.0324(6) Uani 1 1 d D . .
H68C H 0.4182 0.7303 0.3118 0.039 Uiso 1 1 calc RD . .
H68D H 0.4199 0.8443 0.3035 0.039 Uiso 1 1 calc RD . .
O69B O 0.29092(8) 0.8886(2) 0.08714(8) 0.0637(7) Uani 1 1 d D . .
H69B H 0.2964 0.9138 0.1132 0.096 Uiso 1 1 calc RD . .
C70B C 0.32453(11) 0.8160(3) 0.08333(12) 0.0512(8) Uani 1 1 d D . .
H70E H 0.3165 0.7833 0.0535 0.061 Uiso 1 1 calc RD . .
H70F H 0.3237 0.7672 0.1075 0.061 Uiso 1 1 calc RD . .
C71B C 0.37207(11) 0.8559(3) 0.08738(10) 0.0468(8) Uani 1 1 d D . .
H71E H 0.3927 0.8063 0.0777 0.056 Uiso 1 1 calc RD . .
H71F H 0.3719 0.9119 0.0667 0.056 Uiso 1 1 calc RD . .
O72B O 0.38980(7) 0.88561(15) 0.13314(7) 0.0405(5) Uani 1 1 d D . .
C73B C 0.40444(9) 0.8144(2) 0.16453(10) 0.0354(7) Uani 1 1 d D . .
C74B C 0.40083(9) 0.8345(2) 0.20984(9) 0.0316(6) Uani 1 1 d D . .
C75B C 0.41499(9) 0.7658(2) 0.24383(9) 0.0323(6) Uani 1 1 d D . .
C76B C 0.43512(9) 0.6796(2) 0.23254(10) 0.0359(7) Uani 1 1 d D B .
O77B O 0.45112(7) 0.61811(15) 0.26833(7) 0.0407(5) Uani 1 1 d D . .
C78B C 0.45965(13) 0.5191(3) 0.25822(12) 0.0569(10) Uani 0.611(3) 1 d PD B 1
H78E H 0.4746 0.4876 0.2867 0.068 Uiso 0.611(3) 1 calc PRD B 1
H78F H 0.4820 0.5177 0.2366 0.068 Uiso 0.611(3) 1 calc PRD B 1
C79B C 0.4196(2) 0.4611(6) 0.2390(3) 0.069(2) Uani 0.611(3) 1 d PDU B 1
H79E H 0.4042 0.4896 0.2099 0.083 Uiso 0.611(3) 1 calc PRD B 1
H79F H 0.4293 0.3945 0.2330 0.083 Uiso 0.611(3) 1 calc PRD B 1
O80B O 0.38971(13) 0.4604(3) 0.27081(14) 0.0460(8) Uani 0.611(3) 1 d PDU B 1
H80B H 0.4048 0.4519 0.2970 0.069 Uiso 0.611(3) 1 calc PRD B 1
C78D C 0.45965(13) 0.5191(3) 0.25822(12) 0.0569(10) Uani 0.389(3) 1 d PD B 2
H78G H 0.4834 0.4909 0.2820 0.068 Uiso 0.389(3) 1 calc PR B 2
H78H H 0.4703 0.5134 0.2283 0.068 Uiso 0.389(3) 1 calc PR B 2
C79D C 0.4132(3) 0.4683(10) 0.2573(4) 0.069(2) Uani 0.389(3) 1 d PD B 2
H79G H 0.4197 0.3985 0.2554 0.083 Uiso 0.389(3) 1 calc PRD B 2
H79H H 0.4046 0.4791 0.2877 0.083 Uiso 0.389(3) 1 calc PRD B 2
O80D O 0.37236(18) 0.4853(4) 0.22535(19) 0.0460(8) Uani 0.389(3) 1 d PD B 2
H80D H 0.3581 0.5326 0.2340 0.069 Uiso 0.389(3) 1 calc PRD B 2
C81B C 0.42355(11) 0.7278(2) 0.15369(11) 0.0445(8) Uani 1 1 d D B .
H81B H 0.4258 0.7137 0.1228 0.053 Uiso 1 1 calc RD . .
C82B C 0.43945(11) 0.6615(2) 0.18746(11) 0.0441(8) Uani 1 1 d D . .
H82B H 0.4534 0.6032 0.1797 0.053 Uiso 1 1 calc RD B .
O1W O 0.03472(7) 0.50796(16) 0.17653(8) 0.0481(6) Uani 1 1 d DU . .
H11W H 0.0361(11) 0.476(2) 0.1494(7) 0.072 Uiso 1 1 d D . .
H12W H 0.0044(6) 0.530(3) 0.1739(11) 0.072 Uiso 1 1 d D . .
O2W O 0.33928(8) 0.16478(17) 0.89266(8) 0.0501(6) Uani 1 1 d DU . .
H21W H 0.3411(11) 0.120(2) 0.9161(9) 0.075 Uiso 1 1 d D . .
H22W H 0.3662(8) 0.200(2) 0.8988(11) 0.075 Uiso 1 1 d D . .
O3W O 0.14438(9) 0.81400(17) 0.92663(8) 0.0544(6) Uani 1 1 d DU . .
H31W H 0.1420(14) 0.8807(10) 0.9292(11) 0.082 Uiso 1 1 d D . .
H32W H 0.1517(14) 0.804(2) 0.8975(7) 0.082 Uiso 1 1 d D . .
O4W O 0.30589(11) 0.06028(19) 0.03495(9) 0.0665(7) Uani 1 1 d DU . .
H41W H 0.3145(15) 0.039(3) 0.0078(8) 0.100 Uiso 1 1 d D . .
H42W H 0.3037(16) 0.0041(17) 0.0519(11) 0.100 Uiso 1 1 d D . .
O5W O 0.23062(9) 0.15282(17) 0.13462(10) 0.0670(7) Uani 1 1 d DU . .
H51W H 0.2628(5) 0.154(3) 0.1388(16) 0.100 Uiso 1 1 d D . .
H52W H 0.2233(12) 0.0872(11) 0.1336(15) 0.100 Uiso 1 1 d D . .
O6W O 0.34997(10) 0.4618(2) 0.13182(9) 0.0729(8) Uani 1 1 d DU . .
H61W H 0.3249(9) 0.470(4) 0.1087(10) 0.109 Uiso 1 1 d D . .
H62W H 0.3754(9) 0.483(4) 0.1192(13) 0.109 Uiso 1 1 d D . .
O7W O 0.38009(9) 0.2747(2) 0.14708(13) 0.0859(10) Uani 1 1 d DU . .
H71W H 0.3648(14) 0.3338(16) 0.1461(19) 0.129 Uiso 1 1 d D . .
H72W H 0.3575(12) 0.229(2) 0.1492(18) 0.129 Uiso 1 1 d D . .
O8W O 0.42717(13) 0.5128(3) 0.09245(13) 0.0756(11) Uani 0.75 1 d PDU . .
O9W O 0.50057(12) 0.4211(3) 0.14158(16) 0.0974(13) Uani 0.85 1 d PDU . .
O10W O 0.63764(14) 0.5358(4) 0.1292(2) 0.1185(18) Uani 0.75 1 d PDU . .
O11W O 0.0763(3) 0.0049(6) 0.6964(3) 0.162(3) Uani 0.7 1 d PDU . .
O12W O 0.32567(19) 0.1234(4) 0.12283(19) 0.0704(15) Uani 0.5 1 d PDU . .
O13W O 0.10382(16) 0.1254(3) 0.76798(17) 0.0540(12) Uani 0.5 1 d PDU . .
O14W O 0.0326(2) 0.1943(5) 0.8084(2) 0.0859(18) Uani 0.5 1 d PDU . .
O15W O 0.0612(2) 0.1530(5) 0.8938(3) 0.096(2) Uani 0.5 1 d PDU . .
O16W O 0.0709(2) 0.2149(6) 0.7840(2) 0.101(2) Uani 0.5 1 d PDU . .
O17W O 0.29653(17) 0.2214(4) 0.07994(17) 0.0588(13) Uani 0.5 1 d PDU . .
O18W O 0.0630(2) 0.1266(6) 0.8579(2) 0.092(2) Uani 0.5 1 d PDU . .
O21W O -0.09244(15) 0.1867(3) 0.83123(16) 0.0563(12) Uani 0.527(2) 1 d PDU A 1
O22W O -0.09807(15) 0.3528(3) 0.77987(14) 0.0520(12) Uani 0.527(2) 1 d PDU A 1
O23W O -0.15894(14) 0.3323(3) 0.70080(15) 0.0506(11) Uani 0.527(2) 1 d PDU A 1
O24W O -0.13686(18) 0.3076(5) 0.74026(18) 0.0741(19) Uani 0.473(2) 1 d PDU A 2
O25W O 0.2006(6) 0.8282(10) 0.8418(5) 0.0569(8) Uani 0.179(4) 1 d PDU A 2
O31W O 0.5507(4) 0.4499(8) 0.0682(5) 0.108(4) Uani 0.4 1 d PDU . .
O32W O 0.5219(4) 0.5069(10) 0.9934(4) 0.082(3) Uani 0.25 1 d PDU . .
O33W O 0.5760(6) 0.4743(12) 0.0615(6) 0.091(5) Uani 0.25 1 d PDU . .
O34W O 0.5063(6) 0.5891(12) 0.9600(6) 0.099(5) Uani 0.2 1 d PDU . .
O35W O 0.1008(6) 0.0859(12) 0.6885(6) 0.077(4) Uani 0.2 1 d PDU . .
O36W O 0.1380(8) 0.0868(13) 0.6990(7) 0.075(5) Uani 0.15 1 d PDU . .
O37W O -0.1410(7) 0.3698(16) 1.1156(7) 0.087(6) Uani 0.15 1 d PDU . .
O38W O 0.0564(8) 0.0504(17) 0.7176(8) 0.086(6) Uani 0.15 1 d PDU . .

loop_
_atom_site_aniso_label
_atom_site_aniso_U_11
_atom_site_aniso_U_22
_atom_site_aniso_U_33
_atom_site_aniso_U_23
_atom_site_aniso_U_13
_atom_site_aniso_U_12
O1A 0.060(2) 0.0461(16) 0.0659(18) -0.0097(14) 0.0133(17) 0.0059(16)
C2A 0.051(2) 0.034(3) 0.066(3) -0.004(2) 0.022(2) 0.006(2)
C3A 0.057(3) 0.035(2) 0.064(3) -0.008(2) 0.027(2) 0.0008(19)
O4A 0.0462(12) 0.0286(11) 0.0600(14) -0.0052(10) 0.0175(11) 0.0025(9)
O1C 0.065(9) 0.027(8) 0.109(10) -0.032(9) 0.010(7) -0.009(8)
C2C 0.051(2) 0.034(3) 0.066(3) -0.004(2) 0.022(2) 0.006(2)
C3C 0.057(3) 0.035(2) 0.064(3) -0.008(2) 0.027(2) 0.0008(19)
O4C 0.0462(12) 0.0286(11) 0.0600(14) -0.0052(10) 0.0175(11) 0.0025(9)
C5A 0.0372(16) 0.0295(15) 0.0486(18) -0.0001(13) 0.0072(14) 0.0026(13)
C6A 0.0365(17) 0.0418(18) 0.068(2) -0.0059(16) 0.0158(16) 0.0090(14)
C7A 0.0301(16) 0.0459(19) 0.073(2) -0.0043(17) 0.0137(16) 0.0002(14)
C8A 0.0320(16) 0.0374(17) 0.0517(19) -0.0026(14) 0.0035(14) -0.0002(13)
O9A 0.0332(11) 0.0455(13) 0.0690(15) -0.0124(11) 0.0110(11) -0.0098(10)
C10A 0.045(2) 0.058(2) 0.087(3) -0.018(2) 0.0250(19) -0.0177(17)
C11A 0.078(3) 0.055(2) 0.080(3) -0.010(2) 0.027(2) -0.024(2)
O12A 0.0548(15) 0.0566(15) 0.0822(19) -0.0153(14) 0.0198(13) -0.0157(12)
C13A 0.0342(15) 0.0270(14) 0.0460(17) 0.0020(13) 0.0094(13) 0.0026(12)
C14A 0.0304(15) 0.0305(15) 0.0400(16) 0.0030(13) 0.0062(12) 0.0039(12)
C15A 0.0310(15) 0.0335(15) 0.0402(17) 0.0014(13) 0.0050(12) 0.0032(12)
C16A 0.0342(16) 0.0362(16) 0.0428(17) -0.0043(14) 0.0060(13) -0.0018(13)
O17A 0.0569(14) 0.0355(12) 0.0509(13) -0.0111(11) 0.0011(11) 0.0119(10)
C18A 0.0292(15) 0.0296(15) 0.0498(19) -0.0031(14) 0.0065(13) -0.0005(12)
N19A 0.0300(12) 0.0249(12) 0.0434(14) -0.0006(10) 0.0103(10) 0.0013(10)
C20A 0.0296(14) 0.0257(14) 0.0446(17) -0.0002(12) 0.0130(12) -0.0005(11)
C21A 0.0459(18) 0.0351(16) 0.0503(19) 0.0019(14) 0.0221(15) 0.0012(14)
N22A 0.0314(12) 0.0268(12) 0.0429(14) -0.0008(10) 0.0106(11) -0.0011(10)
C23A 0.0376(16) 0.0293(15) 0.0344(15) -0.0034(12) 0.0148(13) -0.0023(12)
O24A 0.0474(12) 0.0351(11) 0.0456(12) -0.0030(10) 0.0101(10) -0.0134(10)
C25A 0.0386(16) 0.0261(15) 0.0477(18) -0.0031(13) 0.0000(14) -0.0063(12)
N26A 0.0336(13) 0.0259(12) 0.0423(14) -0.0027(10) 0.0051(11) 0.0002(10)
C27A 0.0306(15) 0.0271(14) 0.0429(17) -0.0006(12) 0.0125(13) -0.0006(11)
C28A 0.0321(16) 0.0445(18) 0.065(2) 0.0072(16) 0.0167(15) 0.0046(14)
N29A 0.0362(13) 0.0240(12) 0.0395(14) -0.0004(10) 0.0098(11) -0.0005(10)
C30A 0.0469(17) 0.0232(14) 0.0433(17) -0.0033(12) 0.0142(14) 0.0036(13)
O31A 0.0516(13) 0.0236(11) 0.0575(14) -0.0122(10) 0.0098(11) -0.0045(9)
C32A 0.0294(15) 0.0265(15) 0.0475(18) -0.0069(13) 0.0031(13) -0.0064(12)
N33A 0.0393(13) 0.0208(11) 0.0441(14) -0.0027(10) 0.0048(11) -0.0026(10)
C34A 0.0291(14) 0.0247(14) 0.0446(17) -0.0026(12) 0.0061(12) 0.0001(11)
N35A 0.0397(13) 0.0223(11) 0.0368(13) -0.0027(10) 0.0080(11) -0.0018(10)
C36A 0.0335(15) 0.0200(13) 0.0414(17) -0.0036(12) 0.0093(13) 0.0048(11)
O37A 0.0497(12) 0.0246(10) 0.0421(12) -0.0072(9) 0.0067(10) -0.0063(9)
C38A 0.0386(16) 0.0335(16) 0.0433(17) -0.0108(13) 0.0056(13) -0.0124(13)
N39A 0.0391(13) 0.0238(12) 0.0424(14) -0.0068(10) 0.0086(11) -0.0054(10)
C40A 0.0294(14) 0.0263(14) 0.0407(16) -0.0026(12) 0.0036(12) -0.0008(11)
N41A 0.0403(13) 0.0211(11) 0.0357(13) -0.0025(10) 0.0055(11) -0.0029(10)
C42A 0.0435(17) 0.0195(13) 0.0395(16) -0.0029(12) 0.0075(13) 0.0020(12)
O43A 0.0416(12) 0.0227(10) 0.0504(13) -0.0111(9) 0.0073(10) -0.0046(8)
C44A 0.0269(14) 0.0273(15) 0.0334(15) -0.0053(12) -0.0037(11) -0.0013(11)
N45A 0.0349(13) 0.0229(12) 0.0407(14) -0.0076(10) 0.0068(11) -0.0066(10)
C46A 0.0293(14) 0.0242(14) 0.0354(15) -0.0039(12) -0.0019(12) 0.0015(11)
N47A 0.0370(13) 0.0208(11) 0.0314(12) -0.0041(9) 0.0029(10) -0.0022(10)
C48A 0.0359(15) 0.0204(13) 0.0367(16) -0.0019(12) 0.0007(12) 0.0015(12)
O49A 0.0454(12) 0.0320(11) 0.0378(11) -0.0130(9) 0.0023(9) -0.0088(9)
C50A 0.0298(14) 0.0285(14) 0.0305(15) -0.0072(12) -0.0017(11) -0.0017(11)
N51A 0.0315(12) 0.0219(11) 0.0315(12) -0.0051(9) 0.0017(10) -0.0011(9)
C52A 0.0293(14) 0.0230(13) 0.0316(15) -0.0031(11) -0.0024(11) 0.0017(11)
N53A 0.0334(12) 0.0258(12) 0.0330(13) -0.0078(10) 0.0027(10) -0.0046(10)
C54A 0.0341(15) 0.0203(13) 0.0401(16) -0.0065(12) 0.0036(12) -0.0010(11)
O55A 0.0372(11) 0.0211(10) 0.0377(11) -0.0030(8) -0.0037(9) 0.0004(8)
C56A 0.0324(14) 0.0234(14) 0.0266(14) 0.0002(11) -0.0041(11) 0.0028(11)
N57A 0.0262(11) 0.0227(11) 0.0314(12) -0.0036(9) -0.0013(9) -0.0001(9)
C58A 0.0288(14) 0.0212(13) 0.0303(14) -0.0026(11) -0.0013(11) 0.0005(11)
C59A 0.0344(15) 0.0264(14) 0.0381(16) 0.0023(12) -0.0007(12) 0.0053(12)
N60A 0.0287(12) 0.0237(11) 0.0323(12) -0.0051(10) -0.0012(10) 0.0017(9)
C61A 0.0346(15) 0.0200(13) 0.0342(16) -0.0008(11) -0.0015(12) -0.0036(11)
O62A 0.0446(12) 0.0330(11) 0.0319(11) -0.0052(9) -0.0032(9) 0.0000(9)
C63A 0.0301(15) 0.0285(15) 0.064(2) -0.0109(15) -0.0015(14) 0.0052(12)
N64A 0.0267(12) 0.0226(11) 0.0441(14) -0.0058(10) -0.0019(10) 0.0029(9)
C65A 0.0289(14) 0.0233(13) 0.0299(14) -0.0025(11) -0.0028(11) 0.0018(11)
C66A 0.0324(15) 0.0299(14) 0.0335(15) -0.0029(12) 0.0028(12) -0.0005(12)
N67A 0.0295(12) 0.0284(12) 0.0300(12) 0.0016(10) -0.0026(10) 0.0037(10)
C68A 0.0271(14) 0.0319(15) 0.0386(16) 0.0060(13) -0.0043(12) -0.0006(12)
O69A 0.060(2) 0.096(4) 0.084(8) -0.037(10) 0.003(5) 0.017(2)
C70A 0.056(3) 0.103(6) 0.089(7) -0.016(5) 0.012(5) 0.003(4)
C71A 0.050(4) 0.080(5) 0.079(6) -0.010(4) 0.001(4) 0.023(3)
O72A 0.054(2) 0.0377(17) 0.077(5) -0.025(4) -0.025(4) 0.0186(16)
C73A 0.039(2) 0.0353(18) 0.050(5) -0.002(4) -0.021(6) 0.0071(16)
C74A 0.022(3) 0.0282(15) 0.035(5) -0.001(3) 0.002(5) -0.0001(15)
C75A 0.019(3) 0.0300(19) 0.035(4) 0.007(3) 0.005(5) 0.0027(17)
C76A 0.0330(18) 0.046(3) 0.030(4) 0.005(3) -0.011(5) -0.007(2)
O77A 0.0352(13) 0.052(5) 0.042(4) 0.015(3) 0.000(2) -0.008(2)
C78A 0.047(3) 0.056(3) 0.051(3) 0.017(3) 0.003(2) -0.001(3)
C79A 0.048(3) 0.057(3) 0.067(3) 0.012(3) 0.011(2) -0.006(2)
O80A 0.0499(19) 0.052(2) 0.0447(18) 0.0046(15) -0.0012(15) -0.0035(15)
C81A 0.063(5) 0.032(2) 0.062(6) 0.000(4) -0.017(5) 0.000(2)
C82A 0.053(4) 0.041(3) 0.051(5) 0.023(4) -0.010(6) 0.003(3)
O69C 0.060(2) 0.096(4) 0.084(8) -0.037(10) 0.003(5) 0.017(2)
C70C 0.056(3) 0.103(6) 0.089(7) -0.016(5) 0.012(5) 0.003(4)
C71C 0.050(4) 0.080(5) 0.079(6) -0.010(4) 0.001(4) 0.023(3)
O72C 0.054(2) 0.0377(17) 0.077(5) -0.025(4) -0.025(4) 0.0186(16)
C73C 0.039(2) 0.0353(18) 0.050(5) -0.002(4) -0.021(6) 0.0071(16)
C74C 0.022(3) 0.0282(15) 0.035(5) -0.001(3) 0.002(5) -0.0001(15)
C75C 0.019(3) 0.0300(19) 0.035(4) 0.007(3) 0.005(5) 0.0027(17)
C76C 0.0330(18) 0.046(3) 0.030(4) 0.005(3) -0.011(5) -0.007(2)
O77C 0.0352(13) 0.052(5) 0.042(4) 0.015(3) 0.000(2) -0.008(2)
C78C 0.047(3) 0.056(3) 0.051(3) 0.017(3) 0.003(2) -0.001(3)
C79C 0.048(3) 0.057(3) 0.067(3) 0.012(3) 0.011(2) -0.006(2)
O80C 0.0499(19) 0.052(2) 0.0447(18) 0.0046(15) -0.0012(15) -0.0035(15)
C81C 0.063(5) 0.032(2) 0.062(6) 0.000(4) -0.017(5) 0.000(2)
C82C 0.053(4) 0.041(3) 0.051(5) 0.023(4) -0.010(6) 0.003(3)
O1B 0.210(5) 0.071(2) 0.111(3) 0.003(2) 0.015(3) 0.005(3)
C2B 0.157(6) 0.101(5) 0.109(5) -0.014(4) 0.042(4) 0.034(4)
C3B 0.097(4) 0.061(3) 0.110(4) -0.018(3) 0.035(3) 0.002(3)
O4B 0.0706(18) 0.0482(15) 0.100(2) -0.0179(15) 0.0321(16) -0.0139(13)
C5B 0.053(2) 0.043(2) 0.094(3) -0.005(2) 0.030(2) -0.0174(17)
C6B 0.055(2) 0.072(3) 0.075(3) -0.028(2) 0.024(2) -0.032(2)
C7B 0.055(2) 0.072(3) 0.072(3) -0.005(2) 0.016(2) -0.026(2)
C8B 0.045(2) 0.065(2) 0.063(2) -0.013(2) 0.0131(17) -0.0295(18)
O9B 0.0575(16) 0.0716(18) 0.0570(16) 0.0033(14) -0.0013(12) -0.0175(14)
C10B 0.065(3) 0.101(4) 0.050(2) 0.002(2) -0.0004(19) -0.043(3)
C11B 0.072(3) 0.102(4) 0.070(3) 0.024(3) -0.003(2) -0.027(3)
O12B 0.089(2) 0.111(3) 0.103(3) 0.012(2) 0.004(2) -0.030(2)
C13B 0.0443(19) 0.047(2) 0.067(2) -0.0094(18) 0.0208(17) -0.0209(16)
C14B 0.0402(18) 0.047(2) 0.062(2) -0.0003(17) 0.0130(16) -0.0182(15)
C15B 0.0476(19) 0.0349(17) 0.076(3) 0.0076(17) 0.0252(18) -0.0071(15)
C16B 0.0405(18) 0.0474(19) 0.057(2) 0.0049(16) 0.0046(15) -0.0088(15)
O17B 0.0497(13) 0.0282(11) 0.0572(14) 0.0059(10) 0.0145(11) -0.0014(10)
C18B 0.0480(18) 0.0305(16) 0.0402(17) 0.0088(13) 0.0086(14) -0.0015(14)
N19B 0.0460(15) 0.0309(13) 0.0538(16) 0.0063(12) 0.0162(13) -0.0032(11)
C20B 0.0474(18) 0.0306(16) 0.0459(18) 0.0073(14) 0.0085(14) 0.0011(14)
C21B 0.060(2) 0.0440(19) 0.055(2) 0.0100(16) 0.0169(17) 0.0095(17)
N22B 0.0422(15) 0.0372(14) 0.0452(15) 0.0082(12) 0.0009(12) -0.0082(12)
C23B 0.0403(17) 0.0324(16) 0.0440(18) 0.0033(14) 0.0030(14) -0.0012(13)
O24B 0.0479(13) 0.0492(13) 0.0485(13) 0.0182(11) -0.0056(10) -0.0065(11)
C25B 0.0408(17) 0.0278(15) 0.0425(17) 0.0089(13) -0.0025(13) 0.0019(13)
N26B 0.0404(14) 0.0265(12) 0.0465(15) 0.0079(11) 0.0035(11) -0.0007(11)
C27B 0.0445(17) 0.0291(15) 0.0392(17) 0.0051(13) 0.0030(13) 0.0012(13)
C28B 0.062(2) 0.0436(19) 0.0427(19) 0.0036(15) 0.0003(16) 0.0012(16)
N29B 0.0378(13) 0.0270(12) 0.0417(14) 0.0077(11) -0.0005(11) -0.0008(10)
C30B 0.0431(17) 0.0232(14) 0.0422(17) 0.0026(12) -0.0002(14) 0.0008(12)
O31B 0.0431(12) 0.0202(10) 0.0482(12) 0.0047(9) -0.0043(9) 0.0019(8)
C32B 0.0309(15) 0.0252(15) 0.0364(16) 0.0032(12) -0.0115(12) -0.0016(12)
N33B 0.0362(13) 0.0212(11) 0.0398(14) 0.0037(10) -0.0020(11) -0.0012(10)
C34B 0.0355(15) 0.0219(13) 0.0359(15) 0.0009(12) -0.0064(12) -0.0020(11)
N35B 0.0358(13) 0.0237(12) 0.0366(13) 0.0036(10) -0.0026(10) 0.0009(10)
C36B 0.0374(16) 0.0194(13) 0.0379(16) -0.0008(12) -0.0061(13) -0.0050(12)
O37B 0.0467(12) 0.0291(11) 0.0493(13) 0.0111(10) -0.0019(10) 0.0072(9)
C38B 0.0292(14) 0.0266(14) 0.0420(17) 0.0041(12) -0.0083(12) 0.0025(12)
N39B 0.0341(12) 0.0209(11) 0.0346(13) 0.0007(10) -0.0040(10) 0.0003(10)
C40B 0.0342(15) 0.0214(13) 0.0346(15) -0.0003(11) -0.0065(12) -0.0030(11)
N41B 0.0399(13) 0.0206(11) 0.0356(13) 0.0034(10) -0.0015(11) -0.0008(10)
C42B 0.0418(16) 0.0181(13) 0.0393(16) 0.0008(12) -0.0012(13) -0.0044(12)
O43B 0.0326(10) 0.0218(10) 0.0421(11) 0.0046(8) -0.0032(9) 0.0034(8)
C44B 0.0193(13) 0.0252(14) 0.0427(16) 0.0047(12) -0.0002(11) 0.0022(11)
N45B 0.0303(12) 0.0219(11) 0.0386(13) 0.0028(10) -0.0029(10) 0.0004(9)
C46B 0.0236(13) 0.0235(13) 0.0449(17) 0.0034(12) -0.0012(12) -0.0036(11)
N47B 0.0313(12) 0.0206(11) 0.0366(13) -0.0014(10) -0.0022(10) 0.0000(9)
C48B 0.0277(14) 0.0178(13) 0.0381(15) 0.0032(11) 0.0041(12) -0.0041(11)
O49B 0.0347(11) 0.0241(10) 0.0406(11) 0.0024(8) 0.0027(9) 0.0070(8)
C50B 0.0302(14) 0.0246(14) 0.0388(16) 0.0034(12) 0.0039(12) 0.0070(11)
N51B 0.0341(12) 0.0208(11) 0.0371(13) 0.0028(10) 0.0020(10) 0.0029(10)
C52B 0.0229(13) 0.0236(13) 0.0442(16) 0.0051(12) 0.0052(12) 0.0013(11)
N53B 0.0292(12) 0.0212(11) 0.0354(13) 0.0020(10) 0.0025(10) 0.0033(9)
C54B 0.0349(15) 0.0209(13) 0.0370(16) 0.0050(11) 0.0070(12) 0.0009(11)
O55B 0.0352(11) 0.0417(12) 0.0344(11) 0.0133(9) 0.0031(9) 0.0047(9)
C56B 0.0330(15) 0.0232(13) 0.0324(15) 0.0026(12) 0.0039(12) 0.0037(11)
N57B 0.0296(12) 0.0247(11) 0.0320(12) 0.0052(10) 0.0039(10) 0.0050(9)
C58B 0.0357(15) 0.0214(13) 0.0301(14) 0.0018(11) 0.0053(12) 0.0049(11)
C59B 0.0462(17) 0.0271(15) 0.0384(16) 0.0034(12) 0.0130(13) 0.0068(13)
N60B 0.0318(12) 0.0199(11) 0.0318(12) 0.0012(9) 0.0039(10) 0.0031(9)
C61B 0.0349(15) 0.0255(14) 0.0262(14) 0.0034(11) 0.0060(11) 0.0048(12)
O62B 0.0370(11) 0.0240(10) 0.0398(11) 0.0030(8) 0.0041(9) 0.0073(8)
C63B 0.0297(14) 0.0336(15) 0.0340(15) 0.0066(12) 0.0011(12) -0.0045(12)
N64B 0.0299(12) 0.0286(12) 0.0300(12) 0.0070(10) 0.0022(10) 0.0013(10)
C65B 0.0350(15) 0.0237(13) 0.0292(14) 0.0041(11) 0.0017(12) 0.0045(11)
C66B 0.0443(17) 0.0264(14) 0.0359(16) -0.0008(12) -0.0004(13) 0.0052(13)
N67B 0.0329(12) 0.0248(11) 0.0285(12) 0.0023(9) 0.0026(10) 0.0048(10)
C68B 0.0327(15) 0.0297(14) 0.0326(15) 0.0023(12) -0.0017(12) 0.0029(12)
O69B 0.0479(14) 0.0857(19) 0.0523(15) -0.0127(14) -0.0074(11) 0.0100(13)
C70B 0.0467(19) 0.056(2) 0.048(2) -0.0056(17) -0.0011(16) -0.0034(16)
C71B 0.0500(19) 0.055(2) 0.0339(17) 0.0054(15) 0.0008(14) -0.0035(16)
O72B 0.0405(12) 0.0459(12) 0.0330(11) 0.0078(9) -0.0004(9) -0.0076(10)
C73B 0.0258(14) 0.0433(17) 0.0366(16) 0.0072(13) 0.0031(12) -0.0061(13)
C74B 0.0216(13) 0.0356(15) 0.0361(16) 0.0032(12) 0.0002(11) -0.0042(11)
C75B 0.0235(13) 0.0363(16) 0.0353(15) 0.0021(12) -0.0006(11) -0.0019(12)
C76B 0.0261(14) 0.0415(17) 0.0390(17) 0.0036(13) 0.0021(12) 0.0038(12)
O77B 0.0388(11) 0.0379(11) 0.0435(12) 0.0026(10) 0.0012(9) 0.0107(9)
C78B 0.069(2) 0.048(2) 0.053(2) 0.0008(17) 0.0075(18) 0.0313(18)
C79B 0.084(4) 0.042(3) 0.068(6) -0.038(4) -0.030(4) 0.024(3)
O80B 0.0435(18) 0.0325(16) 0.060(2) 0.0014(15) 0.0029(15) 0.0025(14)
C78D 0.069(2) 0.048(2) 0.053(2) 0.0008(17) 0.0075(18) 0.0313(18)
C79D 0.084(4) 0.042(3) 0.068(6) -0.038(4) -0.030(4) 0.024(3)
O80D 0.0435(18) 0.0325(16) 0.060(2) 0.0014(15) 0.0029(15) 0.0025(14)
C81B 0.0446(18) 0.054(2) 0.0378(17) 0.0001(15) 0.0135(14) 0.0022(15)
C82B 0.0417(17) 0.0453(18) 0.0473(19) 0.0008(15) 0.0131(15) 0.0094(15)
O1W 0.0372(12) 0.0382(12) 0.0679(16) -0.0093(11) 0.0059(11) 0.0005(10)
O2W 0.0561(14) 0.0415(13) 0.0539(14) 0.0057(11) 0.0124(12) -0.0006(11)
O3W 0.0530(14) 0.0484(14) 0.0591(15) -0.0114(12) 0.0007(12) 0.0004(12)
O4W 0.088(2) 0.0533(15) 0.0566(16) -0.0033(13) 0.0056(15) -0.0051(15)
O5W 0.0665(17) 0.0382(13) 0.090(2) -0.0167(14) -0.0065(15) -0.0050(12)
O6W 0.0752(19) 0.091(2) 0.0498(16) 0.0007(15) 0.0001(14) 0.0140(17)
O7W 0.0563(17) 0.0669(19) 0.140(3) -0.033(2) 0.0331(18) -0.0160(14)
O8W 0.075(2) 0.068(2) 0.084(3) 0.038(2) 0.016(2) 0.034(2)
O9W 0.060(2) 0.062(2) 0.168(4) 0.034(2) 0.010(2) -0.0021(17)
O10W 0.053(2) 0.107(4) 0.183(5) 0.037(4) -0.018(3) 0.023(2)
O11W 0.154(5) 0.143(5) 0.169(6) -0.055(5) -0.037(5) 0.033(5)
O12W 0.076(4) 0.063(3) 0.071(4) 0.008(3) 0.007(3) -0.018(3)
O13W 0.053(3) 0.033(2) 0.070(3) 0.009(2) -0.010(2) -0.012(2)
O14W 0.095(4) 0.084(4) 0.080(4) 0.012(3) 0.016(3) 0.003(4)
O15W 0.097(5) 0.077(4) 0.108(5) 0.020(4) 0.002(4) 0.006(4)
O16W 0.077(4) 0.121(5) 0.106(5) 0.028(4) 0.017(4) -0.003(4)
O17W 0.058(3) 0.054(3) 0.058(3) 0.002(2) -0.007(2) -0.001(2)
O18W 0.101(5) 0.125(6) 0.057(4) 0.004(4) 0.038(4) 0.003(4)
O21W 0.051(3) 0.038(2) 0.074(3) 0.003(2) -0.008(2) 0.002(2)
O22W 0.058(3) 0.048(3) 0.047(3) 0.010(2) -0.002(2) -0.002(2)
O23W 0.046(2) 0.053(3) 0.051(3) -0.010(2) 0.003(2) 0.002(2)
O24W 0.044(3) 0.133(6) 0.046(3) -0.013(3) 0.011(2) 0.004(3)
O25W 0.060(2) 0.0461(16) 0.0659(18) -0.0097(14) 0.0133(17) 0.0059(16)
O31W 0.111(8) 0.075(6) 0.148(9) 0.012(6) 0.051(7) 0.013(6)
O32W 0.064(6) 0.091(7) 0.089(7) -0.025(6) 0.008(5) 0.018(6)
O33W 0.099(11) 0.067(9) 0.103(10) -0.020(8) 0.005(9) 0.028(8)
O34W 0.121(12) 0.080(10) 0.088(10) -0.042(9) -0.012(9) -0.012(9)
O35W 0.070(7) 0.067(7) 0.098(8) 0.014(7) 0.021(7) 0.003(7)
O36W 0.090(12) 0.052(10) 0.084(12) 0.012(9) 0.015(10) 0.004(10)
O37W 0.082(12) 0.095(13) 0.087(12) -0.003(11) 0.022(10) 0.012(10)
O38W 0.089(10) 0.080(10) 0.095(10) -0.010(8) 0.032(8) 0.002(8)

loop_
_atom_type_symbol
_atom_type_description
_atom_type_scat_dispersion_real
_atom_type_scat_dispersion_imag
_atom_type_scat_source
C C 0.0033 0.0016 'International Tables Vol C Tables 4.2.6.8 and 6.1.1.4'
H H 0.0000 0.0000 'International Tables Vol C Tables 4.2.6.8 and 6.1.1.4'
N N 0.0061 0.0033 'International Tables Vol C Tables 4.2.6.8 and 6.1.1.4'
O O 0.0106 0.0060 'International Tables Vol C Tables 4.2.6.8 and 6.1.1.4'

loop_
_geom_angle_atom_site_label_1
_geom_angle_atom_site_label_2
_geom_angle_atom_site_label_3
_geom_angle
C2A O1A H1A 109.5
O1A C2A C3A 111.9(4)
O1A C2A H2A1 109.2
C3A C2A H2A1 109.2
O1A C2A H2A2 109.2
C3A C2A H2A2 109.2
H2A1 C2A H2A2 107.9
O4A C3A C2A 106.0(3)
O4A C3A H3A1 110.5
C2A C3A H3A1 110.5
O4A C3A H3A2 110.5
C2A C3A H3A2 110.5
H3A1 C3A H3A2 108.7
C5A O4A C3A 120.8(3)
C2C O1C H1C 109.5
O1C C2C C3C 112.7(12)
O1C C2C H2C1 109.0
C3C C2C H2C1 109.0
O1C C2C H2C2 109.0
C3C C2C H2C2 109.0
H2C1 C2C H2C2 107.8
C2C C3C H3C1 110.6
C2C C3C H3C2 110.6
H3C1 C3C H3C2 108.7
O4A C5A C6A 124.1(3)
O4A C5A C14A 115.8(3)
C6A C5A C14A 120.1(3)
C5A C6A C7A 120.3(3)
C5A C6A H6A 119.9
C7A C6A H6A 119.9
C8A C7A C6A 120.3(3)
C8A C7A H7A 119.9
C6A C7A H7A 119.9
O9A C8A C7A 124.4(3)
O9A C8A C15A 115.7(3)
C7A C8A C15A 119.9(3)
C8A O9A C10A 118.4(3)
O9A C10A C11A 108.2(3)
O9A C10A H10A 110.1
C11A C10A H10A 110.1
O9A C10A H10B 110.1
C11A C10A H10B 110.1
H10A C10A H10B 108.4
O12A C11A C10A 113.8(4)
O12A C11A H11A 108.8
C10A C11A H11A 108.8
O12A C11A H11B 108.8
C10A C11A H11B 108.8
H11A C11A H11B 107.7
C11A O12A H12A 109.5
N19A C13A C14A 114.1(2)
N19A C13A H13A 108.7
C14A C13A H13A 108.7
N19A C13A H13B 108.7
C14A C13A H13B 108.7
H13A C13A H13B 107.6
C5A C14A C15A 119.6(3)
C5A C14A C13A 119.7(3)
C15A C14A C13A 120.7(3)
C14A C15A C8A 119.9(3)
C14A C15A C16A 121.1(3)
C8A C15A C16A 119.1(3)
N22A C16A C15A 112.9(2)
N22A C16A H16A 109.0
C15A C16A H16A 109.0
N22A C16A H16B 109.0
C15A C16A H16B 109.0
H16A C16A H16B 107.8
O17A C18A N19A 125.7(3)
O17A C18A N26A 125.3(3)
N19A C18A N26A 109.0(2)
C18A N19A C20A 111.2(2)
C18A N19A C13A 119.2(2)
C20A N19A C13A 120.8(2)
N19A C20A N22A 111.6(2)
N19A C20A C21A 112.9(2)
N22A C20A C21A 110.9(2)
N19A C20A C27A 103.4(2)
N22A C20A C27A 101.4(2)
C21A C20A C27A 115.9(2)
C20A C21A H21A 109.5
C20A C21A H21B 109.5
H21A C21A H21B 109.5
C20A C21A H21C 109.5
H21A C21A H21C 109.5
H21B C21A H21C 109.5
C23A N22A C16A 124.0(2)
C23A N22A C20A 112.5(2)
C16A N22A C20A 123.2(2)
O24A C23A N22A 126.1(3)
O24A C23A N29A 125.7(3)
N22A C23A N29A 108.1(2)
N33A C25A N26A 114.2(2)
N33A C25A H25A 108.7
N26A C25A H25A 108.7
N33A C25A H25B 108.7
N26A C25A H25B 108.7
H25A C25A H25B 107.6
C18A N26A C25A 118.8(2)
C18A N26A C27A 111.5(2)
C25A N26A C27A 124.5(2)
N29A C27A N26A 112.9(2)
N29A C27A C28A 112.6(2)
N26A C27A C28A 112.2(2)
N29A C27A C20A 102.0(2)
N26A C27A C20A 101.2(2)
C28A C27A C20A 115.0(2)
C27A C28A H28A 109.5
C27A C28A H28B 109.5
H28A C28A H28B 109.5
C27A C28A H28C 109.5
H28A C28A H28C 109.5
H28B C28A H28C 109.5
C23A N29A C30A 121.6(2)
C23A N29A C27A 111.8(2)
C30A N29A C27A 126.4(2)
N29A C30A N35A 115.0(2)
N29A C30A H30A 108.5
N35A C30A H30A 108.5
N29A C30A H30B 108.5
N35A C30A H30B 108.5
H30A C30A H30B 107.5
O31A C32A N39A 126.1(3)
O31A C32A N33A 125.5(3)
N39A C32A N33A 108.4(2)
C32A N33A C25A 120.2(2)
C32A N33A C34A 111.6(2)
C25A N33A C34A 121.5(2)
N35A C34A N33A 113.7(2)
N35A C34A C40A 103.8(2)
N33A C34A C40A 103.6(2)
N35A C34A H34A 111.7
N33A C34A H34A 111.7
C40A C34A H34A 111.7
C36A N35A C30A 121.6(2)
C36A N35A C34A 111.9(2)
C30A N35A C34A 122.8(2)
O37A C36A N41A 126.1(3)
O37A C36A N35A 125.6(3)
N41A C36A N35A 108.3(2)
N45A C38A N39A 113.7(2)
N45A C38A H38A 108.8
N39A C38A H38A 108.8
N45A C38A H38B 108.8
N39A C38A H38B 108.8
H38A C38A H38B 107.7
C32A N39A C40A 112.1(2)
C32A N39A C38A 121.4(2)
C40A N39A C38A 122.5(2)
N39A C40A N41A 115.1(2)
N39A C40A C34A 103.8(2)
N41A C40A C34A 103.2(2)
N39A C40A H40A 111.4
N41A C40A H40A 111.4
C34A C40A H40A 111.4
C36A N41A C40A 112.6(2)
C36A N41A C42A 122.1(2)
C40A N41A C42A 122.2(2)
N47A C42A N41A 113.0(2)
N47A C42A H42A 109.0
N41A C42A H42A 109.0
N47A C42A H42B 109.0
N41A C42A H42B 109.0
H42A C42A H42B 107.8
O43A C44A N45A 126.0(3)
O43A C44A N51A 125.8(3)
N45A C44A N51A 108.2(2)
C44A N45A C38A 121.2(2)
C44A N45A C46A 112.2(2)
C38A N45A C46A 122.2(2)
N45A C46A N47A 114.4(2)
N45A C46A C52A 103.2(2)
N47A C46A C52A 103.9(2)
N45A C46A H46A 111.6
N47A C46A H46A 111.6
C52A C46A H46A 111.6
C48A N47A C42A 121.2(2)
C48A N47A C46A 111.3(2)
C42A N47A C46A 121.7(2)
O49A C48A N53A 125.8(3)
O49A C48A N47A 125.3(3)
N53A C48A N47A 108.9(2)
N51A C50A N57A 114.2(2)
N51A C50A H50A 108.7
N57A C50A H50A 108.7
N51A C50A H50B 108.7
N57A C50A H50B 108.7
H50A C50A H50B 107.6
C44A N51A C50A 119.6(2)
C44A N51A C52A 111.3(2)
C50A N51A C52A 121.8(2)
N51A C52A N53A 114.4(2)
N51A C52A C46A 104.1(2)
N53A C52A C46A 102.8(2)
N51A C52A H52A 111.6
N53A C52A H52A 111.6
C46A C52A H52A 111.6
C48A N53A C54A 123.0(2)
C48A N53A C52A 112.2(2)
C54A N53A C52A 122.4(2)
N60A C54A N53A 114.2(2)
N60A C54A H54A 108.7
N53A C54A H54A 108.7
N60A C54A H54B 108.7
N53A C54A H54B 108.7
H54A C54A H54B 107.6
O55A C56A N57A 125.8(3)
O55A C56A N64A 125.6(2)
N57A C56A N64A 108.5(2)
C56A N57A C50A 121.7(2)
C56A N57A C58A 112.5(2)
C50A N57A C58A 123.7(2)
N60A C58A N57A 112.4(2)
N60A C58A C59A 112.6(2)
N57A C58A C59A 112.8(2)
N60A C58A C65A 102.0(2)
N57A C58A C65A 100.46(19)
C59A C58A C65A 115.5(2)
C58A C59A H59A 109.5
C58A C59A H59B 109.5
H59A C59A H59B 109.5
C58A C59A H59C 109.5
H59A C59A H59C 109.5
H59B C59A H59C 109.5
C61A N60A C54A 121.7(2)
C61A N60A C58A 111.8(2)
C54A N60A C58A 126.5(2)
O62A C61A N67A 126.7(3)
O62A C61A N60A 125.2(3)
N67A C61A N60A 108.2(2)
C74A C63A N64A 119.8(7)
N64A C63A C74C 108.9(6)
C74A C63A H63A 107.4
N64A C63A H63A 107.4
C74A C63A H63B 107.4
N64A C63A H63B 107.4
H63A C63A H63B 106.9
C56A N64A C65A 110.4(2)
C56A N64A C63A 121.2(2)
C65A N64A C63A 120.8(2)
N64A C65A N67A 111.1(2)
N64A C65A C66A 112.6(2)
N67A C65A C66A 111.8(2)
N64A C65A C58A 103.7(2)
N67A C65A C58A 101.0(2)
C66A C65A C58A 115.9(2)
C65A C66A H66A 109.5
C65A C66A H66B 109.5
H66A C66A H66B 109.5
C65A C66A H66C 109.5
H66A C66A H66C 109.5
H66B C66A H66C 109.5
C61A N67A C68A 124.3(2)
C61A N67A C65A 112.6(2)
C68A N67A C65A 123.0(2)
N67A C68A C75C 114.6(11)
N67A C68A C75A 114.5(8)
N67A C68A H68A 108.6
C75A C68A H68A 108.6
N67A C68A H68B 108.6
C75A C68A H68B 108.6
H68A C68A H68B 107.6
C70A O69A H69A 109.5
O69A C70A C71A 111.6(8)
O69A C70A H70A 109.3
C71A C70A H70A 109.3
O69A C70A H70B 109.3
C71A C70A H70B 109.3
H70A C70A H70B 108.0
O72A C71A C70A 106.3(7)
O72A C71A H71A 110.5
C70A C71A H71A 110.5
O72A C71A H71B 110.5
C70A C71A H71B 110.5
H71A C71A H71B 108.7
C73A O72A C71A 117.1(8)
C81A C73A O72A 121.5(6)
C81A C73A C74A 120.4(6)
O72A C73A C74A 117.8(7)
C63A C74A C75A 119.2(7)
C63A C74A C73A 121.4(7)
C75A C74A C73A 119.2(6)
C76A C75A C74A 118.9(6)
C76A C75A C68A 116.6(7)
C74A C75A C68A 124.5(7)
C75A C76A C82A 121.4(6)
C75A C76A O77A 119.1(7)
C82A C76A O77A 119.2(7)
C76A O77A C78A 117.1(8)
O77A C78A C79A 113.6(8)
O77A C78A H78A 108.8
C79A C78A H78A 108.8
O77A C78A H78B 108.8
C79A C78A H78B 108.8
H78A C78A H78B 107.7
O80A C79A C78A 112.2(5)
O80A C79A H79A 109.2
C78A C79A H79A 109.2
O80A C79A H79B 109.2
C78A C79A H79B 109.2
H79A C79A H79B 107.9
C79A O80A H80A 109.5
C73A C81A C82A 120.7(7)
C73A C81A H81A 119.6
C82A C81A H81A 119.6
C81A C82A C76A 118.9(6)
C81A C82A H82A 120.5
C76A C82A H82A 120.5
C70C O69C H69C 109.5
O69C C70C C71C 112.2(9)
O69C C70C H70C 109.2
C71C C70C H70C 109.2
O69C C70C H70D 109.2
C71C C70C H70D 109.2
H70C C70C H70D 107.9
O72C C71C C70C 109.5(8)
O72C C71C H71C 109.8
C70C C71C H71C 109.8
O72C C71C H71D 109.8
C70C C71C H71D 109.8
H71C C71C H71D 108.2
C73C O72C C71C 118.7(8)
C81C C73C O72C 122.5(8)
C81C C73C C74C 120.1(7)
O72C C73C C74C 117.3(7)
C75C C74C C73C 120.3(7)
C75C C74C C63A 122.5(8)
C73C C74C C63A 116.6(7)
C76C C75C C74C 117.8(7)
C76C C75C C68A 124.0(10)
C74C C75C C68A 117.0(9)
C75C C76C C82C 121.9(7)
C75C C76C O77C 117.8(8)
C82C C76C O77C 120.3(8)
C76C O77C C78C 116.2(10)
O77C C78C C79C 111.1(7)
O77C C78C H78C 109.4
C79C C78C H78C 109.4
O77C C78C H78D 109.4
C79C C78C H78D 109.4
H78C C78C H78D 108.0
O80C C79C C78C 111.4(6)
O80C C79C H79C 109.3
C78C C79C H79C 109.3
O80C C79C H79D 109.3
C78C C79C H79D 109.3
H79C C79C H79D 108.0
C79C O80C H80C 109.5
C73C C81C C82C 120.1(7)
C73C C81C H81C 120.0
C82C C81C H81C 120.0
C81C C82C C76C 119.2(7)
C81C C82C H82C 120.4
C76C C82C H82C 120.4
C2B O1B H1B 109.5
C3B C2B O1B 110.7(5)
C3B C2B H2B1 109.5
O1B C2B H2B1 109.5
C3B C2B H2B2 109.5
O1B C2B H2B2 109.5
H2B1 C2B H2B2 108.1
O4B C3B C2B 108.0(4)
O4B C3B H3B1 110.1
C2B C3B H3B1 110.1
O4B C3B H3B2 110.1
C2B C3B H3B2 110.1
H3B1 C3B H3B2 108.4
C5B O4B C3B 115.2(4)
O4B C5B C6B 124.8(4)
O4B C5B C13B 115.6(4)
C6B C5B C13B 119.6(4)
C7B C6B C5B 121.2(4)
C7B C6B H6B 119.4
C5B C6B H6B 119.4
C6B C7B C8B 120.5(4)
C6B C7B H7B 119.8
C8B C7B H7B 119.8
O9B C8B C7B 124.5(4)
O9B C8B C14B 116.2(3)
C7B C8B C14B 119.3(4)
C8B O9B C10B 118.3(3)
O9B C10B C11B 107.6(4)
O9B C10B H10C 110.2
C11B C10B H10C 110.2
O9B C10B H10D 110.2
C11B C10B H10D 110.2
H10C C10B H10D 108.5
O12B C11B C10B 108.6(4)
O12B C11B H11C 110.0
C10B C11B H11C 110.0
O12B C11B H11D 110.0
C10B C11B H11D 110.0
H11C C11B H11D 108.4
C11B O12B H12B 109.5
C14B C13B C5B 118.5(4)
C14B C13B C15B 121.0(3)
C5B C13B C15B 120.4(3)
C13B C14B C8B 120.9(3)
C13B C14B C16B 120.7(3)
C8B C14B C16B 118.4(3)
N19B C15B C13B 116.0(3)
N19B C15B H15A 108.3
C13B C15B H15A 108.3
N19B C15B H15B 108.3
C13B C15B H15B 108.3
H15A C15B H15B 107.4
N22B C16B C14B 112.0(3)
N22B C16B H16C 109.2
C14B C16B H16C 109.2
N22B C16B H16D 109.2
C14B C16B H16D 109.2
H16C C16B H16D 107.9
O17B C18B N26B 125.3(3)
O17B C18B N19B 125.0(3)
N26B C18B N19B 109.6(3)
C18B N19B C20B 111.3(2)
C18B N19B C15B 120.1(3)
C20B N19B C15B 120.7(3)
N22B C20B N19B 110.8(3)
N22B C20B C21B 111.0(3)
N19B C20B C21B 113.0(3)
N22B C20B C27B 102.4(2)
N19B C20B C27B 103.3(2)
C21B C20B C27B 115.7(3)
C20B C21B H21D 109.5
C20B C21B H21E 109.5
H21D C21B H21E 109.5
C20B C21B H21F 109.5
H21D C21B H21F 109.5
H21E C21B H21F 109.5
C23B N22B C20B 113.1(2)
C23B N22B C16B 123.9(3)
C20B N22B C16B 122.7(2)
O24B C23B N22B 126.7(3)
O24B C23B N29B 125.3(3)
N22B C23B N29B 108.0(3)
N33B C25B N26B 113.8(2)
N33B C25B H25C 108.8
N26B C25B H25C 108.8
N33B C25B H25D 108.8
N26B C25B H25D 108.8
H25C C25B H25D 107.7
C18B N26B C25B 121.0(2)
C18B N26B C27B 112.5(2)
C25B N26B C27B 125.2(2)
N29B C27B N26B 113.1(2)
N29B C27B C28B 113.1(2)
N26B C27B C28B 111.2(2)
N29B C27B C20B 101.7(2)
N26B C27B C20B 101.3(2)
C28B C27B C20B 115.6(3)
C27B C28B H28D 109.5
C27B C28B H28E 109.5
H28D C28B H28E 109.5
C27B C28B H28F 109.5
H28D C28B H28F 109.5
H28E C28B H28F 109.5
C23B N29B C30B 121.3(2)
C23B N29B C27B 112.6(2)
C30B N29B C27B 126.1(2)
N29B C30B N35B 114.4(2)
N29B C30B H30C 108.6
N35B C30B H30C 108.6
N29B C30B H30D 108.6
N35B C30B H30D 108.6
H30C C30B H30D 107.6
O31B C32B N39B 126.5(3)
O31B C32B N33B 125.7(3)
N39B C32B N33B 107.8(2)
C32B N33B C25B 120.9(2)
C32B N33B C34B 111.6(2)
C25B N33B C34B 121.2(2)
N35B C34B N33B 114.5(2)
N35B C34B C40B 103.5(2)
N33B C34B C40B 103.7(2)
N35B C34B H34B 111.5
N33B C34B H34B 111.5
C40B C34B H34B 111.5
C36B N35B C30B 121.9(2)
C36B N35B C34B 112.1(2)
C30B N35B C34B 123.0(2)
O37B C36B N41B 126.6(3)
O37B C36B N35B 125.2(3)
N41B C36B N35B 108.2(2)
N45B C38B N39B 115.1(2)
N45B C38B H38C 108.5
N39B C38B H38C 108.5
N45B C38B H38D 108.5
N39B C38B H38D 108.5
H38C C38B H38D 107.5
C32B N39B C38B 120.9(2)
C32B N39B C40B 112.1(2)
C38B N39B C40B 122.3(2)
N41B C40B N39B 115.2(2)
N41B C40B C34B 103.1(2)
N39B C40B C34B 103.4(2)
N41B C40B H40B 111.5
N39B C40B H40B 111.5
C34B C40B H40B 111.5
C36B N41B C42B 123.2(2)
C36B N41B C40B 112.5(2)
C42B N41B C40B 123.5(2)
N41B C42B N47B 113.7(2)
N41B C42B H42C 108.8
N47B C42B H42C 108.8
N41B C42B H42D 108.8
N47B C42B H42D 108.8
H42C C42B H42D 107.7
O43B C44B N45B 125.8(3)
O43B C44B N51B 126.2(3)
N45B C44B N51B 107.9(2)
C44B N45B C38B 123.1(2)
C44B N45B C46B 112.6(2)
C38B N45B C46B 124.3(2)
N45B C46B N47B 115.2(2)
N45B C46B C52B 103.5(2)
N47B C46B C52B 103.5(2)
N45B C46B H46B 111.3
N47B C46B H46B 111.3
C52B C46B H46B 111.3
C48B N47B C42B 121.5(2)
C48B N47B C46B 111.7(2)
C42B N47B C46B 122.0(2)
O49B C48B N53B 125.4(3)
O49B C48B N47B 126.3(3)
N53B C48B N47B 108.2(2)
N51B C50B N57B 113.8(2)
N51B C50B H50C 108.8
N57B C50B H50C 108.8
N51B C50B H50D 108.8
N57B C50B H50D 108.8
H50C C50B H50D 107.7
C44B N51B C50B 123.5(2)
C44B N51B C52B 112.2(2)
C50B N51B C52B 123.5(2)
N53B C52B N51B 114.7(2)
N53B C52B C46B 103.5(2)
N51B C52B C46B 103.0(2)
N53B C52B H52B 111.7
N51B C52B H52B 111.7
C46B C52B H52B 111.7
C48B N53B C52B 112.6(2)
C48B N53B C54B 122.9(2)
C52B N53B C54B 123.6(2)
N60B C54B N53B 113.1(2)
N60B C54B H54C 109.0
N53B C54B H54C 109.0
N60B C54B H54D 109.0
N53B C54B H54D 109.0
H54C C54B H54D 107.8
O55B C56B N64B 126.5(3)
O55B C56B N57B 124.8(2)
N64B C56B N57B 108.7(2)
C56B N57B C50B 120.8(2)
C56B N57B C58B 110.5(2)
C50B N57B C58B 126.3(2)
N57B C58B N60B 113.4(2)
N57B C58B C59B 113.0(2)
N60B C58B C59B 111.4(2)
N57B C58B C65B 101.5(2)
N60B C58B C65B 99.8(2)
C59B C58B C65B 116.8(2)
C58B C59B H59D 109.5
C58B C59B H59E 109.5
H59D C59B H59E 109.5
C58B C59B H59F 109.5
H59D C59B H59F 109.5
H59E C59B H59F 109.5
C61B N60B C54B 121.4(2)
C61B N60B C58B 112.1(2)
C54B N60B C58B 125.1(2)
O62B C61B N60B 126.0(3)
O62B C61B N67B 125.0(2)
N60B C61B N67B 109.0(2)
N64B C63B C74B 112.2(2)
N64B C63B H63C 109.2
C74B C63B H63C 109.2
N64B C63B H63D 109.2
C74B C63B H63D 109.2
H63C C63B H63D 107.9
C56B N64B C63B 123.6(2)
C56B N64B C65B 112.2(2)
C63B N64B C65B 124.2(2)
N67B C65B N64B 112.6(2)
N67B C65B C66B 112.8(2)
N64B C65B C66B 110.5(2)
N67B C65B C58B 103.4(2)
N64B C65B C58B 101.0(2)
C66B C65B C58B 115.8(2)
C65B C66B H66D 109.5
C65B C66B H66E 109.5
H66D C66B H66E 109.5
C65B C66B H66F 109.5
H66D C66B H66F 109.5
H66E C66B H66F 109.5
C61B N67B C65B 109.7(2)
C61B N67B C68B 116.7(2)
C65B N67B C68B 121.0(2)
N67B C68B C75B 112.2(2)
N67B C68B H68C 109.2
C75B C68B H68C 109.2
N67B C68B H68D 109.2
C75B C68B H68D 109.2
H68C C68B H68D 107.9
C70B O69B H69B 109.5
O69B C70B C71B 112.5(3)
O69B C70B H70E 109.1
C71B C70B H70E 109.1
O69B C70B H70F 109.1
C71B C70B H70F 109.1
H70E C70B H70F 107.8
O72B C71B C70B 112.1(3)
O72B C71B H71E 109.2
C70B C71B H71E 109.2
O72B C71B H71F 109.2
C70B C71B H71F 109.2
H71E C71B H71F 107.9
C73B O72B C71B 117.5(2)
O72B C73B C81B 123.9(3)
O72B C73B C74B 116.5(3)
C81B C73B C74B 119.6(3)
C73B C74B C75B 120.0(3)
C73B C74B C63B 120.3(3)
C75B C74B C63B 119.7(2)
C76B C75B C74B 119.7(3)
C76B C75B C68B 121.1(2)
C74B C75B C68B 119.0(3)
O77B C76B C82B 123.8(3)
O77B C76B C75B 116.5(3)
C82B C76B C75B 119.6(3)
C76B O77B C78B 118.5(2)
O77B C78B C79B 116.8(4)
O77B C78B H78E 108.1
C79B C78B H78E 108.1
O77B C78B H78F 108.1
C79B C78B H78F 108.1
H78E C78B H78F 107.3
O80B C79B C78B 107.1(5)
O80B C79B H79E 110.3
C78B C79B H79E 110.3
O80B C79B H79F 110.3
C78B C79B H79F 110.3
H79E C79B H79F 108.6
C79B O80B H80B 109.5
O80D C79D H79G 105.8
O80D C79D H79H 105.8
H79G C79D H79H 106.2
C79D O80D H80D 109.5
C73B C81B C82B 120.6(3)
C73B C81B H81B 119.7
C82B C81B H81B 119.7
C81B C82B C76B 120.4(3)
C81B C82B H82B 119.8
C76B C82B H82B 119.8
H11W O1W H12W 104.9(17)
H21W O2W H22W 105.3(17)
H31W O3W H32W 104.5(17)
H41W O4W H42W 104.7(17)
H51W O5W H52W 103.9(17)
H61W O6W H62W 104.6(17)
H71W O7W H72W 105.2(18)

loop_
_geom_bond_atom_site_label_1
_geom_bond_atom_site_label_2
_geom_bond_distance
O1A C2A 1.452(6)
O1A H1A 0.8400
C2A C3A 1.526(6)
C2A H2A1 0.9900
C2A H2A2 0.9900
C3A O4A 1.421(4)
C3A H3A1 0.9900
C3A H3A2 0.9900
O4A C5A 1.379(3)
O1C C2C 1.440(11)
O1C H1C 0.8400
C2C C3C 1.522(11)
C2C H2C1 0.9900
C2C H2C2 0.9900
C3C H3C1 0.9900
C3C H3C2 0.9900
C5A C6A 1.385(4)
C5A C14A 1.393(4)
C6A C7A 1.388(5)
C6A H6A 0.9500
C7A C8A 1.381(4)
C7A H7A 0.9500
C8A O9A 1.380(4)
C8A C15A 1.399(4)
O9A C10A 1.430(4)
C10A C11A 1.510(5)
C10A H10A 0.9900
C10A H10B 0.9900
C11A O12A 1.428(5)
C11A H11A 0.9900
C11A H11B 0.9900
O12A H12A 0.8400
C13A N19A 1.474(3)
C13A C14A 1.518(4)
C13A H13A 0.9900
C13A H13B 0.9900
C14A C15A 1.398(4)
C15A C16A 1.507(4)
C16A N22A 1.460(4)
C16A H16A 0.9900
C16A H16B 0.9900
O17A C18A 1.222(3)
C18A N19A 1.367(4)
C18A N26A 1.379(4)
N19A C20A 1.455(3)
C20A N22A 1.467(3)
C20A C21A 1.518(4)
C20A C27A 1.564(4)
C21A H21A 0.9800
C21A H21B 0.9800
C21A H21C 0.9800
N22A C23A 1.353(4)
C23A O24A 1.229(3)
C23A N29A 1.377(4)
C25A N33A 1.446(4)
C25A N26A 1.454(4)
C25A H25A 0.9900
C25A H25B 0.9900
N26A C27A 1.476(4)
C27A N29A 1.457(3)
C27A C28A 1.527(4)
C28A H28A 0.9800
C28A H28B 0.9800
C28A H28C 0.9800
N29A C30A 1.440(4)
C30A N35A 1.448(4)
C30A H30A 0.9900
C30A H30B 0.9900
O31A C32A 1.218(3)
C32A N39A 1.371(4)
C32A N33A 1.384(4)
N33A C34A 1.451(3)
C34A N35A 1.449(3)
C34A C40A 1.548(4)
C34A H34A 1.0000
N35A C36A 1.377(3)
C36A O37A 1.224(3)
C36A N41A 1.368(4)
C38A N45A 1.447(4)
C38A N39A 1.451(4)
C38A H38A 0.9900
C38A H38B 0.9900
N39A C40A 1.448(3)
C40A N41A 1.448(3)
C40A H40A 1.0000
N41A C42A 1.451(3)
C42A N47A 1.439(3)
C42A H42A 0.9900
C42A H42B 0.9900
O43A C44A 1.218(3)
C44A N45A 1.376(4)
C44A N51A 1.378(3)
N45A C46A 1.449(3)
C46A N47A 1.453(3)
C46A C52A 1.547(4)
C46A H46A 1.0000
N47A C48A 1.369(3)
C48A O49A 1.230(3)
C48A N53A 1.360(4)
C50A N51A 1.445(3)
C50A N57A 1.451(3)
C50A H50A 0.9900
C50A H50B 0.9900
N51A C52A 1.454(3)
C52A N53A 1.455(3)
C52A H52A 1.0000
N53A C54A 1.444(3)
C54A N60A 1.439(3)
C54A H54A 0.9900
C54A H54B 0.9900
O55A C56A 1.229(3)
C56A N57A 1.374(3)
C56A N64A 1.374(3)
N57A C58A 1.473(3)
C58A N60A 1.458(3)
C58A C59A 1.516(4)
C58A C65A 1.567(4)
C59A H59A 0.9800
C59A H59B 0.9800
C59A H59C 0.9800
N60A C61A 1.372(3)
C61A O62A 1.229(3)
C61A N67A 1.353(3)
C63A C74A 1.369(10)
C63A N64A 1.472(3)
C63A C74C 1.668(10)
C63A H63A 0.9900
C63A H63B 0.9900
N64A C65A 1.452(3)
C65A N67A 1.467(3)
C65A C66A 1.515(4)
C66A H66A 0.9800
C66A H66B 0.9800
C66A H66C 0.9800
N67A C68A 1.453(3)
C68A C75C 1.484(13)
C68A C75A 1.584(11)
C68A H68A 0.9900
C68A H68B 0.9900
O69A C70A 1.415(10)
O69A H69A 0.8400
C70A C71A 1.518(9)
C70A H70A 0.9900
C70A H70B 0.9900
C71A O72A 1.456(7)
C71A H71A 0.9900
C71A H71B 0.9900
O72A C73A 1.379(6)
C73A C81A 1.372(7)
C73A C74A 1.404(6)
C74A C75A 1.402(6)
C75A C76A 1.382(6)
C76A C82A 1.398(7)
C76A O77A 1.398(6)
O77A C78A 1.431(8)
C78A C79A 1.488(8)
C78A H78A 0.9900
C78A H78B 0.9900
C79A O80A 1.457(7)
C79A H79A 0.9900
C79A H79B 0.9900
O80A H80A 0.8400
C81A C82A 1.375(8)
C81A H81A 0.9500
C82A H82A 0.9500
O69C C70C 1.412(10)
O69C H69C 0.8400
C70C C71C 1.521(10)
C70C H70C 0.9900
C70C H70D 0.9900
C71C O72C 1.448(8)
C71C H71C 0.9900
C71C H71D 0.9900
O72C C73C 1.390(7)
C73C C81C 1.368(8)
C73C C74C 1.403(7)
C74C C75C 1.400(7)
C75C C76C 1.380(7)
C76C C82C 1.394(7)
C76C O77C 1.400(7)
O77C C78C 1.433(8)
C78C C79C 1.490(9)
C78C H78C 0.9900
C78C H78D 0.9900
C79C O80C 1.449(7)
C79C H79C 0.9900
C79C H79D 0.9900
O80C H80C 0.8400
C81C C82C 1.387(8)
C81C H81C 0.9500
C82C H82C 0.9500
O1B C2B 1.476(7)
O1B H1B 0.8400
C2B C3B 1.449(7)
C2B H2B1 0.9900
C2B H2B2 0.9900
C3B O4B 1.444(5)
C3B H3B1 0.9900
C3B H3B2 0.9900
O4B C5B 1.382(5)
C5B C6B 1.393(6)
C5B C13B 1.413(5)
C6B C7B 1.375(6)
C6B H6B 0.9500
C7B C8B 1.376(5)
C7B H7B 0.9500
C8B O9B 1.363(5)
C8B C14B 1.414(5)
O9B C10B 1.436(4)
C10B C11B 1.479(6)
C10B H10C 0.9900
C10B H10D 0.9900
C11B O12B 1.408(5)
C11B H11C 0.9900
C11B H11D 0.9900
O12B H12B 0.8400
C13B C14B 1.394(5)
C13B C15B 1.527(5)
C14B C16B 1.504(5)
C15B N19B 1.479(4)
C15B H15A 0.9900
C15B H15B 0.9900
C16B N22B 1.460(4)
C16B H16C 0.9900
C16B H16D 0.9900
O17B C18B 1.239(4)
C18B N26B 1.360(4)
C18B N19B 1.361(4)
N19B C20B 1.463(4)
C20B N22B 1.457(4)
C20B C21B 1.522(4)
C20B C27B 1.574(4)
C21B H21D 0.9800
C21B H21E 0.9800
C21B H21F 0.9800
N22B C23B 1.350(4)
C23B O24B 1.223(4)
C23B N29B 1.380(4)
C25B N33B 1.437(4)
C25B N26B 1.454(4)
C25B H25C 0.9900
C25B H25D 0.9900
N26B C27B 1.476(4)
C27B N29B 1.456(4)
C27B C28B 1.518(4)
C28B H28D 0.9800
C28B H28E 0.9800
C28B H28F 0.9800
N29B C30B 1.442(4)
C30B N35B 1.444(4)
C30B H30C 0.9900
C30B H30D 0.9900
O31B C32B 1.218(3)
C32B N39B 1.373(4)
C32B N33B 1.383(4)
N33B C34B 1.451(3)
C34B N35B 1.448(3)
C34B C40B 1.547(4)
C34B H34B 1.0000
N35B C36B 1.372(4)
C36B O37B 1.224(3)
C36B N41B 1.363(4)
C38B N45B 1.439(4)
C38B N39B 1.443(4)
C38B H38C 0.9900
C38B H38D 0.9900
N39B C40B 1.452(3)
C40B N41B 1.451(3)
C40B H40B 1.0000
N41B C42B 1.444(4)
C42B N47B 1.450(3)
C42B H42C 0.9900
C42B H42D 0.9900
O43B C44B 1.225(3)
C44B N45B 1.369(3)
C44B N51B 1.372(3)
N45B C46B 1.446(3)
C46B N47B 1.454(3)
C46B C52B 1.545(4)
C46B H46B 1.0000
N47B C48B 1.378(3)
C48B O49B 1.221(3)
C48B N53B 1.370(3)
C50B N51B 1.442(3)
C50B N57B 1.458(3)
C50B H50C 0.9900
C50B H50D 0.9900
N51B C52B 1.454(3)
C52B N53B 1.444(3)
C52B H52B 1.0000
N53B C54B 1.451(3)
C54B N60B 1.444(3)
C54B H54C 0.9900
C54B H54D 0.9900
O55B C56B 1.234(3)
C56B N64B 1.351(3)
C56B N57B 1.376(3)
N57B C58B 1.462(3)
C58B N60B 1.476(3)
C58B C59B 1.519(4)
C58B C65B 1.568(4)
C59B H59D 0.9800
C59B H59E 0.9800
C59B H59F 0.9800
N60B C61B 1.362(3)
C61B O62B 1.225(3)
C61B N67B 1.384(3)
C63B N64B 1.457(3)
C63B C74B 1.514(4)
C63B H63C 0.9900
C63B H63D 0.9900
N64B C65B 1.467(3)
C65B N67B 1.458(3)
C65B C66B 1.520(4)
C66B H66D 0.9800
C66B H66E 0.9800
C66B H66F 0.9800
N67B C68B 1.476(3)
C68B C75B 1.517(4)
C68B H68C 0.9900
C68B H68D 0.9900
O69B C70B 1.426(4)
O69B H69B 0.8400
C70B C71B 1.487(4)
C70B H70E 0.9900
C70B H70F 0.9900
C71B O72B 1.436(4)
C71B H71E 0.9900
C71B H71F 0.9900
O72B C73B 1.379(3)
C73B C81B 1.385(4)
C73B C74B 1.396(4)
C74B C75B 1.402(4)
C75B C76B 1.398(4)
C76B O77B 1.385(3)
C76B C82B 1.389(4)
O77B C78B 1.436(4)
C78B C79B 1.462(7)
C78B H78E 0.9900
C78B H78F 0.9900
C79B O80B 1.388(7)
C79B H79E 0.9900
C79B H79F 0.9900
O80B H80B 0.8400
C79D O80D 1.424(10)
C79D H79G 0.9900
C79D H79H 0.9900
O80D H80D 0.8400
C81B C82B 1.385(4)
C81B H81B 0.9500
C82B H82B 0.9500
O1W H11W 0.930(12)
O1W H12W 0.930(12)
O2W H21W 0.929(13)
O2W H22W 0.925(13)
O3W H31W 0.932(13)
O3W H32W 0.934(13)
O4W H41W 0.932(13)
O4W H42W 0.935(13)
O5W H51W 0.931(13)
O5W H52W 0.934(13)
O6W H61W 0.930(13)
O6W H62W 0.932(13)
O7W H71W 0.931(13)
O7W H72W 0.930(13)

loop_
_geom_hbond_atom_site_label_D
_geom_hbond_atom_site_label_H
_geom_hbond_atom_site_label_A
_geom_hbond_distance_DH
_geom_hbond_distance_HA
_geom_hbond_distance_DA
_geom_hbond_angle_DHA
_geom_hbond_site_symmetry_A
O1A H1A O17A 0.84 2.08 2.859(4) 154.2 .
O12A H12A O7W 0.84 1.89 2.723(4) 170.2 4_566
O69A H69A O16W 0.84 1.87 2.70(4) 172.8 3_567
O80A H80A O62A 0.84 1.77 2.590(5) 163.3 .
O1B H1B O32W 0.84 1.98 2.745(13) 151.7 3_676
O12B H12B O1B 0.84 1.88 2.680(6) 157.8 3_675
O69B H69B O55B 0.84 1.98 2.799(3) 164.0 .
O80D H80D O62B 0.84 1.92 2.719(6) 157.3 .
O1W H11W O55A 0.930(12) 1.948(17) 2.828(3) 157(3) 1_554
O1W H12W O69A 0.930(12) 2.00(4) 2.88(3) 157(3) 1_554
O2W H21W O17B 0.929(13) 1.935(16) 2.820(3) 158(3) 1_546
O2W H22W O12B 0.925(13) 1.894(16) 2.781(4) 160(3) 3_666
O3W H31W O49A 0.932(13) 2.034(15) 2.948(3) 166(4) 1_565
O3W H32W O1A 0.934(13) 1.924(19) 2.797(4) 155(3) .
O4W H41W O17B 0.932(13) 1.918(14) 2.846(3) 174(4) 1_545
O4W H42W O69B 0.935(13) 1.981(14) 2.912(4) 173(4) 1_545
O5W H51W O12W 0.931(13) 2.02(2) 2.895(6) 155(4) .
O5W H52W O43B 0.934(13) 1.999(18) 2.891(3) 159(4) 1_545
O6W H61W O37B 0.930(13) 1.95(3) 2.765(3) 145(3) .
O6W H62W O8W 0.932(13) 1.872(14) 2.801(5) 175(5) .
O7W H71W O6W 0.931(13) 1.86(2) 2.753(5) 160(4) .
O7W H72W O12W 0.930(13) 1.84(3) 2.665(6) 147(5) .

loop_
_geom_torsion_atom_site_label_1
_geom_torsion_atom_site_label_2
_geom_torsion_atom_site_label_3
_geom_torsion_atom_site_label_4
_geom_torsion
O1A C2A C3A O4A -63.0(5)
C2A C3A O4A C5A 156.9(3)
C3A O4A C5A C6A 21.3(5)
C3A O4A C5A C14A -161.0(3)
O4A C5A C6A C7A 177.0(3)
C14A C5A C6A C7A -0.6(5)
C5A C6A C7A C8A 0.6(5)
C6A C7A C8A O9A -177.9(3)
C6A C7A C8A C15A 0.4(5)
C7A C8A O9A C10A -16.0(5)
C15A C8A O9A C10A 165.6(3)
C8A O9A C10A C11A -158.9(3)
O9A C10A C11A O12A -74.6(4)
O4A C5A C14A C15A -178.1(3)
C6A C5A C14A C15A -0.2(5)
O4A C5A C14A C13A 0.6(4)
C6A C5A C14A C13A 178.4(3)
N19A C13A C14A C5A 118.6(3)
N19A C13A C14A C15A -62.8(4)
C5A C14A C15A C8A 1.2(4)
C13A C14A C15A C8A -177.5(3)
C5A C14A C15A C16A -178.9(3)
C13A C14A C15A C16A 2.5(4)
O9A C8A C15A C14A 177.2(3)
C7A C8A C15A C14A -1.2(5)
O9A C8A C15A C16A -2.7(4)
C7A C8A C15A C16A 178.8(3)
C14A C15A C16A N22A 58.2(4)
C8A C15A C16A N22A -121.9(3)
O17A C18A N19A C20A -173.8(3)
N26A C18A N19A C20A 8.2(3)
O17A C18A N19A C13A -26.1(4)
N26A C18A N19A C13A 155.9(2)
C14A C13A N19A C18A -67.1(3)
C14A C13A N19A C20A 77.5(3)
C18A N19A C20A N22A 91.1(3)
C13A N19A C20A N22A -56.0(3)
C18A N19A C20A C21A -143.2(3)
C13A N19A C20A C21A 69.7(3)
C18A N19A C20A C27A -17.1(3)
C13A N19A C20A C27A -164.2(2)
C15A C16A N22A C23A 106.8(3)
C15A C16A N22A C20A -79.0(3)
N19A C20A N22A C23A -126.3(2)
C21A C20A N22A C23A 106.9(3)
C27A C20A N22A C23A -16.8(3)
N19A C20A N22A C16A 59.0(3)
C21A C20A N22A C16A -67.9(3)
C27A C20A N22A C16A 168.4(2)
C16A N22A C23A O24A 4.0(4)
C20A N22A C23A O24A -170.8(3)
C16A N22A C23A N29A -178.5(2)
C20A N22A C23A N29A 6.7(3)
O17A C18A N26A C25A -17.0(4)
N19A C18A N26A C25A 161.0(2)
O17A C18A N26A C27A -172.7(3)
N19A C18A N26A C27A 5.3(3)
N33A C25A N26A C18A 129.4(3)
N33A C25A N26A C27A -78.4(3)
C18A N26A C27A N29A -123.4(3)
C25A N26A C27A N29A 82.6(3)
C18A N26A C27A C28A 108.1(3)
C25A N26A C27A C28A -45.9(4)
C18A N26A C27A C20A -15.1(3)
C25A N26A C27A C20A -169.1(2)
N19A C20A C27A N29A 135.1(2)
N22A C20A C27A N29A 19.3(2)
C21A C20A C27A N29A -100.8(3)
N19A C20A C27A N26A 18.5(2)
N22A C20A C27A N26A -97.3(2)
C21A C20A C27A N26A 142.6(2)
N19A C20A C27A C28A -102.8(3)
N22A C20A C27A C28A 141.5(2)
C21A C20A C27A C28A 21.3(4)
O24A C23A N29A C30A 0.7(4)
N22A C23A N29A C30A -176.8(2)
O24A C23A N29A C27A -174.8(3)
N22A C23A N29A C27A 7.7(3)
N26A C27A N29A C23A 90.4(3)
C28A C27A N29A C23A -141.2(3)
C20A C27A N29A C23A -17.4(3)
N26A C27A N29A C30A -84.8(3)
C28A C27A N29A C30A 43.6(4)
C20A C27A N29A C30A 167.4(2)
C23A N29A C30A N35A -96.4(3)
C27A N29A C30A N35A 78.3(3)
O31A C32A N33A C25A 20.3(4)
N39A C32A N33A C25A -159.0(2)
O31A C32A N33A C34A 172.1(3)
N39A C32A N33A C34A -7.2(3)
N26A C25A N33A C32A -129.9(3)
N26A C25A N33A C34A 81.1(3)
C32A N33A C34A N35A 117.6(3)
C25A N33A C34A N35A -91.0(3)
C32A N33A C34A C40A 5.7(3)
C25A N33A C34A C40A 157.1(2)
N29A C30A N35A C36A 127.6(3)
N29A C30A N35A C34A -75.7(3)
N33A C34A N35A C36A -113.8(3)
C40A C34A N35A C36A -1.9(3)
N33A C34A N35A C30A 87.5(3)
C40A C34A N35A C30A -160.7(2)
C30A N35A C36A O37A -15.3(4)
C34A N35A C36A O37A -174.4(3)
C30A N35A C36A N41A 163.1(2)
C34A N35A C36A N41A 4.0(3)
O31A C32A N39A C40A -173.7(3)
N33A C32A N39A C40A 5.7(3)
O31A C32A N39A C38A -15.8(4)
N33A C32A N39A C38A 163.5(2)
N45A C38A N39A C32A 121.6(3)
N45A C38A N39A C40A -82.8(3)
C32A N39A C40A N41A -114.1(3)
C38A N39A C40A N41A 88.3(3)
C32A N39A C40A C34A -2.0(3)
C38A N39A C40A C34A -159.6(2)
N35A C34A C40A N39A -121.2(2)
N33A C34A C40A N39A -2.2(3)
N35A C34A C40A N41A -0.7(3)
N33A C34A C40A N41A 118.3(2)
O37A C36A N41A C40A 173.8(3)
N35A C36A N41A C40A -4.6(3)
O37A C36A N41A C42A 13.1(4)
N35A C36A N41A C42A -165.3(2)
N39A C40A N41A C36A 115.7(3)
C34A C40A N41A C36A 3.3(3)
N39A C40A N41A C42A -83.6(3)
C34A C40A N41A C42A 164.0(2)
C36A N41A C42A N47A -122.0(3)
C40A N41A C42A N47A 79.1(3)
O43A C44A N45A C38A 12.4(4)
N51A C44A N45A C38A -167.7(2)
O43A C44A N45A C46A 169.3(3)
N51A C44A N45A C46A -10.7(3)
N39A C38A N45A C44A -127.1(3)
N39A C38A N45A C46A 78.2(3)
C44A N45A C46A N47A 119.2(3)
C38A N45A C46A N47A -84.1(3)
C44A N45A C46A C52A 7.0(3)
C38A N45A C46A C52A 163.7(2)
N41A C42A N47A C48A 124.3(3)
N41A C42A N47A C46A -84.9(3)
N45A C46A N47A C48A -116.2(3)
C52A C46A N47A C48A -4.5(3)
N45A C46A N47A C42A 90.4(3)
C52A C46A N47A C42A -157.8(2)
C42A N47A C48A O49A -18.2(4)
C46A N47A C48A O49A -171.7(3)
C42A N47A C48A N53A 162.1(2)
C46A N47A C48A N53A 8.6(3)
O43A C44A N51A C50A -19.3(4)
N45A C44A N51A C50A 160.7(2)
O43A C44A N51A C52A -170.0(3)
N45A C44A N51A C52A 10.0(3)
N57A C50A N51A C44A 124.0(3)
N57A C50A N51A C52A -88.4(3)
C44A N51A C52A N53A -116.9(2)
C50A N51A C52A N53A 93.1(3)
C44A N51A C52A C46A -5.5(3)
C50A N51A C52A C46A -155.5(2)
N45A C46A C52A N51A -0.8(3)
N47A C46A C52A N51A -120.5(2)
N45A C46A C52A N53A 118.8(2)
N47A C46A C52A N53A -1.0(3)
O49A C48A N53A C54A 8.3(4)
N47A C48A N53A C54A -172.1(2)
O49A C48A N53A C52A 170.9(3)
N47A C48A N53A C52A -9.4(3)
N51A C52A N53A C48A 118.4(3)
C46A C52A N53A C48A 6.2(3)
N51A C52A N53A C54A -78.8(3)
C46A C52A N53A C54A 169.0(2)
C48A N53A C54A N60A -126.7(3)
C52A N53A C54A N60A 72.3(3)
O55A C56A N57A C50A 11.9(4)
N64A C56A N57A C50A -165.5(2)
O55A C56A N57A C58A 176.2(2)
N64A C56A N57A C58A -1.2(3)
N51A C50A N57A C56A -122.1(3)
N51A C50A N57A C58A 75.4(3)
C56A N57A C58A N60A 120.8(2)
C50A N57A C58A N60A -75.2(3)
C56A N57A C58A C59A -110.5(2)
C50A N57A C58A C59A 53.5(3)
C56A N57A C58A C65A 13.1(3)
C50A N57A C58A C65A 177.1(2)
N53A C54A N60A C61A 91.2(3)
N53A C54A N60A C58A -87.8(3)
N57A C58A N60A C61A -89.0(3)
C59A C58A N60A C61A 142.2(2)
C65A C58A N60A C61A 17.7(3)
N57A C58A N60A C54A 90.1(3)
C59A C58A N60A C54A -38.7(3)
C65A C58A N60A C54A -163.1(2)
C54A N60A C61A O62A -5.1(4)
C58A N60A C61A O62A 174.2(3)
C54A N60A C61A N67A 173.3(2)
C58A N60A C61A N67A -7.5(3)
O55A C56A N64A C65A 169.7(3)
N57A C56A N64A C65A -12.9(3)
O55A C56A N64A C63A 19.9(4)
N57A C56A N64A C63A -162.7(2)
C74A C63A N64A C56A 64.5(8)
C74C C63A N64A C56A 65.9(7)
C74A C63A N64A C65A -82.3(8)
C74C C63A N64A C65A -80.9(7)
C56A N64A C65A N67A -87.2(3)
C63A N64A C65A N67A 62.8(3)
C56A N64A C65A C66A 146.5(2)
C63A N64A C65A C66A -63.4(3)
C56A N64A C65A C58A 20.5(3)
C63A N64A C65A C58A 170.5(2)
N60A C58A C65A N64A -135.1(2)
N57A C58A C65A N64A -19.3(2)
C59A C58A C65A N64A 102.4(3)
N60A C58A C65A N67A -20.0(2)
N57A C58A C65A N67A 95.8(2)
C59A C58A C65A N67A -142.4(2)
N60A C58A C65A C66A 101.0(2)
N57A C58A C65A C66A -143.2(2)
C59A C58A C65A C66A -21.5(3)
O62A C61A N67A C68A -5.1(4)
N60A C61A N67A C68A 176.5(2)
O62A C61A N67A C65A 170.9(3)
N60A C61A N67A C65A -7.5(3)
N64A C65A N67A C61A 127.1(2)
C66A C65A N67A C61A -106.2(3)
C58A C65A N67A C61A 17.6(3)
N64A C65A N67A C68A -56.8(3)
C66A C65A N67A C68A 69.9(3)
C58A C65A N67A C68A -166.3(2)
C61A N67A C68A C75C -103.3(7)
C65A N67A C68A C75C 81.1(7)
C61A N67A C68A C75A -117.8(7)
C65A N67A C68A C75A 66.6(7)
O69A C70A C71A O72A 57(2)
C70A C71A O72A C73A 159.6(12)
C71A O72A C73A C81A 49(2)
C71A O72A C73A C74A -125.5(17)
N64A C63A C74A C75A 50(2)
C74C C63A C74A C75A 43(6)
N64A C63A C74A C73A -125.0(14)
C74C C63A C74A C73A -132(8)
C81A C73A C74A C63A 177.1(15)
O72A C73A C74A C63A -8(3)
C81A C73A C74A C75A 2(3)
O72A C73A C74A C75A 176.4(18)
C63A C74A C75A C76A -171.7(17)
C73A C74A C75A C76A 4(3)
C63A C74A C75A C68A 11(3)
C73A C74A C75A C68A -173.6(17)
N67A C68A C75A C76A 124.0(17)
C75C C68A C75A C76A 30(7)
N67A C68A C75A C74A -59(2)
C75C C68A C75A C74A -152(10)
C74A C75A C76A C82A -5(3)
C68A C75A C76A C82A 172.7(17)
C74A C75A C76A O77A -178.7(17)
C68A C75A C76A O77A -1(3)
C75A C76A O77A C78A -123.0(19)
C82A C76A O77A C78A 63.0(19)
C76A O77A C78A C79A 91.0(12)
O77A C78A C79A O80A 65.9(8)
O72A C73A C81A C82A 179.2(16)
C74A C73A C81A C82A -6(3)
C73A C81A C82A C76A 5(3)
C75A C76A C82A C81A 0(3)
O77A C76A C82A C81A 174.3(15)
O69C C70C C71C O72C 57(3)
C70C C71C O72C C73C 154.8(14)
C71C O72C C73C C81C 41(3)
C71C O72C C73C C74C -143.5(19)
C81C C73C C74C C75C -8(3)
O72C C73C C74C C75C 176(2)
C81C C73C C74C C63A 179.6(17)
O72C C73C C74C C63A 4(3)
C74A C63A C74C C75C -130(8)
N64A C63A C74C C75C 57(2)
C74A C63A C74C C73C 42(6)
N64A C63A C74C C73C -131.5(16)
C73C C74C C75C C76C 4(4)
C63A C74C C75C C76C 175.2(18)
C73C C74C C75C C68A -164.8(19)
C63A C74C C75C C68A 7(3)
N67A C68A C75C C76C 125(2)
C75A C68A C75C C76C -142(10)
N67A C68A C75C C74C -67(2)
C75A C68A C75C C74C 25(6)
C74C C75C C76C C82C 2(4)
C68A C75C C76C C82C 170(2)
C74C C75C C76C O77C -176(2)
C68A C75C C76C O77C -8(3)
C75C C76C O77C C78C -93(2)
C82C C76C O77C C78C 89(2)
C76C O77C C78C C79C -168.5(9)
O77C C78C C79C O80C 69.6(10)
O72C C73C C81C C82C -177.5(19)
C74C C73C C81C C82C 7(3)
C73C C81C C82C C76C -1(3)
C75C C76C C82C C81C -4(3)
O77C C76C C82C C81C 174.5(17)
O1B C2B C3B O4B -69.7(6)
C2B C3B O4B C5B 179.3(4)
C3B O4B C5B C6B -10.8(5)
C3B O4B C5B C13B 170.6(3)
O4B C5B C6B C7B -176.9(3)
C13B C5B C6B C7B 1.5(5)
C5B C6B C7B C8B -0.4(5)
C6B C7B C8B O9B 179.2(3)
C6B C7B C8B C14B -1.8(5)
C7B C8B O9B C10B -12.8(5)
C14B C8B O9B C10B 168.1(3)
C8B O9B C10B C11B -171.4(3)
O9B C10B C11B O12B 73.0(4)
O4B C5B C13B C14B 178.2(3)
C6B C5B C13B C14B -0.4(5)
O4B C5B C13B C15B 1.7(4)
C6B C5B C13B C15B -177.0(3)
C5B C13B C14B C8B -1.8(5)
C15B C13B C14B C8B 174.8(3)
C5B C13B C14B C16B 176.2(3)
C15B C13B C14B C16B -7.2(5)
O9B C8B C14B C13B -178.0(3)
C7B C8B C14B C13B 2.9(5)
O9B C8B C14B C16B 4.0(4)
C7B C8B C14B C16B -175.2(3)
C14B C13B C15B N19B 64.0(4)
C5B C13B C15B N19B -119.6(3)
C13B C14B C16B N22B -54.9(4)
C8B C14B C16B N22B 123.1(3)
O17B C18B N19B C20B 173.3(3)
N26B C18B N19B C20B -9.0(4)
O17B C18B N19B C15B 24.1(5)
N26B C18B N19B C15B -158.2(3)
C13B C15B N19B C18B 73.7(4)
C13B C15B N19B C20B -72.7(4)
C18B N19B C20B N22B -95.2(3)
C15B N19B C20B N22B 53.8(4)
C18B N19B C20B C21B 139.5(3)
C15B N19B C20B C21B -71.4(4)
C18B N19B C20B C27B 13.8(3)
C15B N19B C20B C27B 162.8(3)
N19B C20B N22B C23B 121.3(3)
C21B C20B N22B C23B -112.3(3)
C27B C20B N22B C23B 11.7(3)
N19B C20B N22B C16B -64.5(4)
C21B C20B N22B C16B 61.9(4)
C27B C20B N22B C16B -174.1(3)
C14B C16B N22B C23B -101.9(4)
C14B C16B N22B C20B 84.5(4)
C20B N22B C23B O24B 175.6(3)
C16B N22B C23B O24B 1.4(5)
C20B N22B C23B N29B -3.6(4)
C16B N22B C23B N29B -177.8(3)
O17B C18B N26B C25B 9.8(5)
N19B C18B N26B C25B -167.8(3)
O17B C18B N26B C27B 177.3(3)
N19B C18B N26B C27B -0.4(3)
N33B C25B N26B C18B -113.8(3)
N33B C25B N26B C27B 80.4(3)
C18B N26B C27B N29B 116.6(3)
C25B N26B C27B N29B -76.6(3)
C18B N26B C27B C28B -114.8(3)
C25B N26B C27B C28B 52.0(4)
C18B N26B C27B C20B 8.5(3)
C25B N26B C27B C20B 175.3(3)
N22B C20B C27B N29B -14.3(3)
N19B C20B C27B N29B -129.5(2)
C21B C20B C27B N29B 106.5(3)
N22B C20B C27B N26B 102.5(2)
N19B C20B C27B N26B -12.7(3)
C21B C20B C27B N26B -136.7(3)
N22B C20B C27B C28B -137.2(3)
N19B C20B C27B C28B 107.6(3)
C21B C20B C27B C28B -16.4(4)
O24B C23B N29B C30B -3.3(5)
N22B C23B N29B C30B 175.9(3)
O24B C23B N29B C27B 173.6(3)
N22B C23B N29B C27B -7.2(3)
N26B C27B N29B C23B -94.2(3)
C28B C27B N29B C23B 138.2(3)
C20B C27B N29B C23B 13.7(3)
N26B C27B N29B C30B 82.6(3)
C28B C27B N29B C30B -45.0(4)
C20B C27B N29B C30B -169.6(3)
C23B N29B C30B N35B 91.8(3)
C27B N29B C30B N35B -84.7(3)
O31B C32B N33B C25B -15.3(4)
N39B C32B N33B C25B 164.2(2)
O31B C32B N33B C34B -167.8(3)
N39B C32B N33B C34B 11.8(3)
N26B C25B N33B C32B 123.4(3)
N26B C25B N33B C34B -86.8(3)
C32B N33B C34B N35B -118.9(3)
C25B N33B C34B N35B 88.7(3)
C32B N33B C34B C40B -6.9(3)
C25B N33B C34B C40B -159.3(2)
N29B C30B N35B C36B -122.9(3)
N29B C30B N35B C34B 78.3(3)
N33B C34B N35B C36B 117.5(3)
C40B C34B N35B C36B 5.3(3)
N33B C34B N35B C30B -81.9(3)
C40B C34B N35B C30B 165.9(2)
C30B N35B C36B O37B 10.0(4)
C34B N35B C36B O37B 170.9(3)
C30B N35B C36B N41B -168.9(2)
C34B N35B C36B N41B -8.0(3)
O31B C32B N39B C38B 11.3(4)
N33B C32B N39B C38B -168.3(2)
O31B C32B N39B C40B 167.5(3)
N33B C32B N39B C40B -12.1(3)
N45B C38B N39B C32B -116.0(3)
N45B C38B N39B C40B 90.3(3)
C32B N39B C40B N41B 119.2(3)
C38B N39B C40B N41B -85.0(3)
C32B N39B C40B C34B 7.5(3)
C38B N39B C40B C34B 163.3(2)
N35B C34B C40B N41B -0.8(3)
N33B C34B C40B N41B -120.6(2)
N35B C34B C40B N39B 119.5(2)
N33B C34B C40B N39B -0.3(3)
O37B C36B N41B C42B -0.9(4)
N35B C36B N41B C42B 178.0(2)
O37B C36B N41B C40B -171.4(3)
N35B C36B N41B C40B 7.5(3)
N39B C40B N41B C36B -115.8(3)
C34B C40B N41B C36B -4.0(3)
N39B C40B N41B C42B 73.7(3)
C34B C40B N41B C42B -174.4(2)
C36B N41B C42B N47B 111.2(3)
C40B N41B C42B N47B -79.3(3)
O43B C44B N45B C38B 4.0(4)
N51B C44B N45B C38B -178.8(2)
O43B C44B N45B C46B -174.8(3)
N51B C44B N45B C46B 2.4(3)
N39B C38B N45B C44B 103.9(3)
N39B C38B N45B C46B -77.5(3)
C44B N45B C46B N47B -109.1(3)
C38B N45B C46B N47B 72.1(3)
C44B N45B C46B C52B 3.2(3)
C38B N45B C46B C52B -175.6(2)
N41B C42B N47B C48B -114.6(3)
N41B C42B N47B C46B 91.9(3)
N45B C46B N47B C48B 118.8(2)
C52B C46B N47B C48B 6.5(3)
N45B C46B N47B C42B -85.5(3)
C52B C46B N47B C42B 162.3(2)
C42B N47B C48B O49B 17.8(4)
C46B N47B C48B O49B 173.7(2)
C42B N47B C48B N53B -160.0(2)
C46B N47B C48B N53B -4.1(3)
O43B C44B N51B C50B -0.3(4)
N45B C44B N51B C50B -177.4(2)
O43B C44B N51B C52B 169.6(3)
N45B C44B N51B C52B -7.5(3)
N57B C50B N51B C44B -111.5(3)
N57B C50B N51B C52B 79.7(3)
C44B N51B C52B N53B 120.8(3)
C50B N51B C52B N53B -69.3(3)
C44B N51B C52B C46B 9.1(3)
C50B N51B C52B C46B 179.0(2)
N45B C46B C52B N53B -126.8(2)
N47B C46B C52B N53B -6.2(3)
N45B C46B C52B N51B -7.0(3)
N47B C46B C52B N51B 113.6(2)
O49B C48B N53B C52B -178.2(2)
N47B C48B N53B C52B -0.4(3)
O49B C48B N53B C54B -8.9(4)
N47B C48B N53B C54B 169.0(2)
N51B C52B N53B C48B -107.1(3)
C46B C52B N53B C48B 4.3(3)
N51B C52B N53B C54B 83.6(3)
C46B C52B N53B C54B -165.0(2)
C48B N53B C54B N60B 95.6(3)
C52B N53B C54B N60B -96.2(3)
O55B C56B N57B C50B 5.5(4)
N64B C56B N57B C50B -176.4(2)
O55B C56B N57B C58B 169.0(3)
N64B C56B N57B C58B -12.9(3)
N51B C50B N57B C56B 66.1(3)
N51B C50B N57B C58B -94.6(3)
C56B N57B C58B N60B -83.2(3)
C50B N57B C58B N60B 79.2(3)
C56B N57B C58B C59B 148.8(2)
C50B N57B C58B C59B -48.8(3)
C56B N57B C58B C65B 23.0(3)
C50B N57B C58B C65B -174.7(2)
N53B C54B N60B C61B -113.9(3)
N53B C54B N60B C58B 80.6(3)
N57B C58B N60B C61B 127.4(2)
C59B C58B N60B C61B -103.8(3)
C65B C58B N60B C61B 20.2(3)
N57B C58B N60B C54B -66.0(3)
C59B C58B N60B C54B 62.9(3)
C65B C58B N60B C54B -173.2(2)
C54B N60B C61B O62B 3.4(4)
C58B N60B C61B O62B 170.6(3)
C54B N60B C61B N67B -175.8(2)
C58B N60B C61B N67B -8.6(3)
O55B C56B N64B C63B -9.8(4)
N57B C56B N64B C63B 172.2(2)
O55B C56B N64B C65B 173.8(3)
N57B C56B N64B C65B -4.3(3)
C74B C63B N64B C56B -100.8(3)
C74B C63B N64B C65B 75.3(3)
C56B N64B C65B N67B 127.5(2)
C63B N64B C65B N67B -48.9(3)
C56B N64B C65B C66B -105.3(3)
C63B N64B C65B C66B 78.3(3)
C56B N64B C65B C58B 17.8(3)
C63B N64B C65B C58B -158.6(2)
N57B C58B C65B N67B -139.9(2)
N60B C58B C65B N67B -23.4(2)
C59B C58B C65B N67B 96.7(3)
N57B C58B C65B N64B -23.2(2)
N60B C58B C65B N64B 93.3(2)
C59B C58B C65B N64B -146.6(2)
N57B C58B C65B C66B 96.1(3)
N60B C58B C65B C66B -147.3(2)
C59B C58B C65B C66B -27.2(3)
O62B C61B N67B C65B 172.3(3)
N60B C61B N67B C65B -8.5(3)
O62B C61B N67B C68B 29.7(4)
N60B C61B N67B C68B -151.1(2)
N64B C65B N67B C61B -87.6(3)
C66B C65B N67B C61B 146.4(2)
C58B C65B N67B C61B 20.6(3)
N64B C65B N67B C68B 53.2(3)
C66B C65B N67B C68B -72.8(3)
C58B C65B N67B C68B 161.3(2)
C61B N67B C68B C75B 56.0(3)
C65B N67B C68B C75B -82.2(3)
O69B C70B C71B O72B 71.5(4)
C70B C71B O72B C73B 76.0(3)
C71B O72B C73B C81B 31.6(4)
C71B O72B C73B C74B -150.8(3)
O72B C73B C74B C75B 180.0(2)
C81B C73B C74B C75B -2.3(4)
O72B C73B C74B C63B 1.1(4)
C81B C73B C74B C63B 178.8(3)
N64B C63B C74B C73B 110.7(3)
N64B C63B C74B C75B -68.2(3)
C73B C74B C75B C76B 3.6(4)
C63B C74B C75B C76B -177.4(2)
C73B C74B C75B C68B -171.8(2)
C63B C74B C75B C68B 7.1(4)
N67B C68B C75B C76B -113.9(3)
N67B C68B C75B C74B 61.5(3)
C74B C75B C76B O77B 175.7(2)
C68B C75B C76B O77B -8.9(4)
C74B C75B C76B C82B -2.2(4)
C68B C75B C76B C82B 173.2(3)
C82B C76B O77B C78B -19.8(4)
C75B C76B O77B C78B 162.4(3)
C76B O77B C78B C79B -65.2(5)
O77B C78B C79B O80B -60.6(7)
O72B C73B C81B C82B 177.0(3)
C74B C73B C81B C82B -0.6(4)
C73B C81B C82B C76B 2.0(5)
O77B C76B C82B C81B -178.4(3)
C75B C76B C82B C81B -0.6(5)
